data_4347393
loop_
_publ_author_name
'Giansiracusa, Marcus J.'
'Vonci, Michele'
'Van den Heuvel, Willem'
'Gable, Robert W.'
'Moubaraki, Boujemaa'
'Murray, Keith S.'
'Yu, Dehong'
'Mole, Richard A.'
'Soncini, Alessandro'
'Boskovic, Colette'

_publ_section_title
;
 Carbonate-Bridged Lanthanoid Triangles: Single-Molecule Magnet Behavior,
 Inelastic Neutron Scattering, and Ab Initio Studies.
;
_journal_issue 11
_journal_name_full 'Inorganic chemistry'
_journal_page_first 5201
_journal_page_last 5214
_journal_paper_doi 10.1021/acs.inorgchem.6b00108
_journal_volume 55
_journal_year 2016
_chemical_formula_moiety 'C Na11 O106.22 P2 W18 Y3, 9.78(O)'
_chemical_formula_sum 'C H84 Na11 O116 P2 W18 Y3'
_chemical_formula_weight 5843.54
_space_group_crystal_system monoclinic
_space_group_IT_number 14
_space_group_name_Hall '-P 2yn'
_space_group_name_H-M_alt 'P 1 21/n 1'
_atom_sites_solution_primary direct
_audit_creation_date 2015-12-15
_audit_creation_method
;
Olex2 1.2
(compiled 2015.09.30 svn.r3233 for OlexSys, GUI svn.r5103)
;
_cell_angle_alpha 90
_cell_angle_beta 111.680(2)
_cell_angle_gamma 90
_cell_formula_units_Z 4
_cell_length_a 17.3425(4)
_cell_length_b 25.9777(4)
_cell_length_c 23.4294(4)
_cell_measurement_reflns_used 20004
_cell_measurement_temperature 130.01(10)
_cell_measurement_theta_max 28.6950
_cell_measurement_theta_min 2.9890
_cell_volume 9808.7(3)
_computing_cell_refinement
;
CrysAlisPro, Agilent Technologies,
Version 1.171.37.35 (release 13-08-2014 CrysAlis171 .NET)
(compiled Aug 13 2014,18:06:01)
;
_computing_data_collection
;
CrysAlisPro, Agilent Technologies,
Version 1.171.37.35 (release 13-08-2014 CrysAlis171 .NET)
(compiled Aug 13 2014,18:06:01)
;
_computing_data_reduction
;
CrysAlisPro, Agilent Technologies,
Version 1.171.37.35 (release 13-08-2014 CrysAlis171 .NET)
(compiled Aug 13 2014,18:06:01)
;
_computing_molecular_graphics 'Olex2 (Dolomanov et al., 2009)'
_computing_publication_material 'Olex2 (Dolomanov et al., 2009)'
_computing_structure_refinement 'ShelXL (Sheldrick, 2015)'
_computing_structure_solution 'ShelXT (Sheldrick, 2015)'
_diffrn_ambient_environment N~2~
_diffrn_ambient_temperature 130.01(10)
_diffrn_detector 'CCD plate'
_diffrn_detector_area_resol_mean 10.2273
_diffrn_detector_type Atlas
_diffrn_measured_fraction_theta_full 0.998
_diffrn_measured_fraction_theta_max 0.894
_diffrn_measurement_details
;
#__ type_ start__ end____ width___ exp.time_
  1 omega    1.75   58.00   0.7500   40.0000
omega____ theta____ kappa____ phi______ frames
    -       13.4933  -99.0000  -90.0000 75

#__ type_ start__ end____ width___ exp.time_
  2 omega  -64.00   20.00   0.7500   40.0000
omega____ theta____ kappa____ phi______ frames
    -       13.4933  -57.0000  -30.0000 112

#__ type_ start__ end____ width___ exp.time_
  3 omega   34.00   75.25   0.7500   40.0000
omega____ theta____ kappa____ phi______ frames
    -       13.4933 -178.0000  -60.0000 55

#__ type_ start__ end____ width___ exp.time_
  4 omega  -17.00   93.25   0.7500   40.0000
omega____ theta____ kappa____ phi______ frames
    -       13.4933   38.0000  120.0000 147

#__ type_ start__ end____ width___ exp.time_
  5 omega -101.00  -62.00   0.7500   40.0000
omega____ theta____ kappa____ phi______ frames
    -      -13.6496 -178.0000   60.0000 52

#__ type_ start__ end____ width___ exp.time_
  6 omega  -14.00   27.25   0.7500   40.0000
omega____ theta____ kappa____ phi______ frames
    -      -13.6496  -99.0000  120.0000 55
;
_diffrn_measurement_device 'four-circle diffractometer'
_diffrn_measurement_device_type 'SuperNova, Dual, Cu at zero, Atlas'
_diffrn_measurement_method '\w scans'
_diffrn_orient_matrix_UB_11 -0.0075019000
_diffrn_orient_matrix_UB_12 0.0262870000
_diffrn_orient_matrix_UB_13 -0.0083562000
_diffrn_orient_matrix_UB_21 -0.0427973000
_diffrn_orient_matrix_UB_22 -0.0035102000
_diffrn_orient_matrix_UB_23 -0.0057018000
_diffrn_orient_matrix_UB_31 0.0071665000
_diffrn_orient_matrix_UB_32 0.0064359000
_diffrn_orient_matrix_UB_33 0.0309545000
_diffrn_radiation_monochromator mirror
_diffrn_radiation_probe x-ray
_diffrn_radiation_type MoK\a
_diffrn_radiation_wavelength 0.71073
_diffrn_reflns_av_R_equivalents 0.1014
_diffrn_reflns_av_unetI/netI 0.0924
_diffrn_reflns_Laue_measured_fraction_full 0.998
_diffrn_reflns_Laue_measured_fraction_max 0.894
_diffrn_reflns_limit_h_max 22
_diffrn_reflns_limit_h_min -19
_diffrn_reflns_limit_k_max 34
_diffrn_reflns_limit_k_min -34
_diffrn_reflns_limit_l_max 30
_diffrn_reflns_limit_l_min -29
_diffrn_reflns_number 84999
_diffrn_reflns_point_group_measured_fraction_full 0.998
_diffrn_reflns_point_group_measured_fraction_max 0.894
_diffrn_reflns_theta_full 26.000
_diffrn_reflns_theta_max 29.057
_diffrn_reflns_theta_min 2.980
_diffrn_source 'SuperNova (Mo) X-ray Source'
_exptl_absorpt_coefficient_mu 22.985
_exptl_absorpt_correction_T_max 0.437
_exptl_absorpt_correction_T_min 0.112
_exptl_absorpt_correction_type gaussian
_exptl_absorpt_process_details
;
CrysAlisPro, Agilent Technologies,
Version 1.171.37.35 (release 13-08-2014 CrysAlis171 .NET)
(compiled Aug 13 2014,18:06:01)
Numerical absorption correction based on gaussian integration over
			a multifaceted crystal model
Empirical absorption correction using spherical harmonics,
 implemented in SCALE3 ABSPACK scaling algorithm.
;
_exptl_crystal_colour colourless
_exptl_crystal_colour_primary colourless
_exptl_crystal_density_diffrn 3.957
_exptl_crystal_description 'Hexagonal faceted rod'
_exptl_crystal_F_000 10472
_exptl_crystal_size_max 0.2519
_exptl_crystal_size_mid 0.044
_exptl_crystal_size_min 0.04
_refine_diff_density_max 7.007
_refine_diff_density_min -5.231
_refine_diff_density_rms 0.669
_refine_ls_extinction_method none
_refine_ls_goodness_of_fit_ref 1.066
_refine_ls_hydrogen_treatment undef
_refine_ls_matrix_type full
_refine_ls_number_parameters 781
_refine_ls_number_reflns 23420
_refine_ls_number_restraints 13
_refine_ls_restrained_S_all 1.067
_refine_ls_R_factor_all 0.0931
_refine_ls_R_factor_gt 0.0667
_refine_ls_shift/su_max 0.003
_refine_ls_shift/su_mean 0.000
_refine_ls_structure_factor_coef Fsqd
_refine_ls_weighting_details 'w=1/[\s^2^(Fo^2^)+(0.0973P)^2^+76.8166P] where P=(Fo^2^+2Fc^2^)/3'
_refine_ls_weighting_scheme calc
_refine_ls_wR_factor_gt 0.1646
_refine_ls_wR_factor_ref 0.1909
_reflns_Friedel_coverage 0.000
_reflns_number_gt 17112
_reflns_number_total 23420
_reflns_threshold_expression 'I > 2\s(I)'
_cod_data_source_file ic6b00108_si_002.cif
_cod_data_source_block mg1_p_y_na3gau
_cod_database_code 4347393
_shelx_space_group_comment
;
The symmetry employed for this shelxl refinement is uniquely defined
by the following loop, which should always be used as a source of
symmetry information in preference to the above space-group names.
They are only intended as comments.
;
_reflns_odcompleteness_completeness 99.79
_reflns_odcompleteness_iscentric 1
_reflns_odcompleteness_theta 26.32
_olex2_refinement_description
;
1. Others
 1*[Sof(O202)]+1*[Sof(O203)]+1*[Sof(O204)]=1 with esd of 0.001
 Fixed Uiso: O93(0.15) O201(0.15) O202(0.15) O203(0.15) O204(0.15)
;
_shelx_shelxl_version_number 2014/7
_olex2_submission_special_instructions 'No special instructions were received'

loop_
_space_group_symop_operation_xyz
'x, y, z'
'-x+1/2, y+1/2, -z+1/2'
'-x, -y, -z'
'x-1/2, -y-1/2, z-1/2'

loop_
_atom_site_label
_atom_site_type_symbol
_atom_site_fract_x
_atom_site_fract_y
_atom_site_fract_z
_atom_site_U_iso_or_equiv
_atom_site_adp_type
_atom_site_occupancy
_atom_site_site_symmetry_order
_atom_site_calc_flag
_atom_site_refinement_flags_occupancy
_atom_site_disorder_assembly
_atom_site_disorder_group
W1 W 0.55072(4) 0.70381(2) 0.67288(2) 0.01507(14) Uani 1 1 d . . .
W2 W 0.21444(4) 0.58668(2) 0.76740(2) 0.01424(14) Uani 1 1 d . . .
W3 W 0.08044(4) 0.45408(2) 0.60363(2) 0.01351(14) Uani 1 1 d . . .
W4 W 0.10937(4) 0.46003(2) 0.75579(2) 0.01382(14) Uani 1 1 d . . .
W5 W 0.26195(4) 0.46669(2) 0.55583(2) 0.01391(14) Uani 1 1 d . . .
W6 W 0.17994(4) 0.35621(2) 0.70035(2) 0.01367(14) Uani 1 1 d . . .
W7 W 0.39396(4) 0.37812(2) 0.81742(2) 0.01559(14) Uani 1 1 d . . .
W8 W 0.57948(4) 0.70945(3) 0.82323(2) 0.01624(15) Uani 1 1 d . . .
W9 W 0.68916(4) 0.60332(3) 0.92845(2) 0.01673(15) Uani 1 1 d . . .
W10 W 0.18788(4) 0.57986(2) 0.61662(2) 0.01356(14) Uani 1 1 d . . .
W11 W 0.32318(4) 0.48080(2) 0.87285(2) 0.01512(14) Uani 1 1 d . . .
W12 W 0.72767(4) 0.49346(3) 0.71134(3) 0.01682(15) Uani 1 1 d . . .
W13 W 0.36072(4) 0.37099(2) 0.65187(2) 0.01506(14) Uani 1 1 d . . .
W14 W 0.62540(4) 0.58926(2) 0.61373(2) 0.01523(14) Uani 1 1 d . . .
W15 W 0.87947(4) 0.58819(3) 0.81099(3) 0.01966(15) Uani 1 1 d . . .
W16 W 0.76017(4) 0.50111(3) 0.87636(3) 0.01828(15) Uani 1 1 d . . .
W17 W 0.77752(4) 0.68487(3) 0.71335(3) 0.01770(15) Uani 1 1 d . . .
W18 W 0.80792(4) 0.69187(3) 0.86554(3) 0.01839(15) Uani 1 1 d . . .
P2 P 0.2831(2) 0.47529(14) 0.71226(14) 0.0092(7) Uani 1 1 d . . .
P1 P 0.6622(2) 0.60285(15) 0.77260(15) 0.0105(8) Uani 1 1 d . . .
Y2 Y 0.53295(10) 0.49578(6) 0.86063(6) 0.0162(3) Uani 1 1 d . . .
Y3 Y 0.49151(10) 0.48610(6) 0.64536(6) 0.0154(3) Uani 1 1 d . . .
Y1 Y 0.39388(10) 0.63437(6) 0.72417(6) 0.0154(3) Uani 1 1 d . . .
O34 O 0.6021(7) 0.5621(4) 0.9200(4) 0.016(2) Uiso 1 1 d . . .
O48 O 0.3976(6) 0.3658(4) 0.7381(4) 0.014(2) Uiso 1 1 d . . .
O42 O 0.2793(6) 0.6203(4) 0.6421(4) 0.012(2) Uiso 1 1 d . . .
O15 O 0.6224(7) 0.6593(4) 0.8851(4) 0.018(2) Uiso 1 1 d . . .
O19 O 0.7447(7) 0.4809(4) 0.7943(5) 0.021(2) Uiso 1 1 d . . .
O7 O 0.7009(7) 0.7183(4) 0.8374(4) 0.017(2) Uiso 1 1 d . . .
O25 O 0.5621(6) 0.7431(4) 0.7461(4) 0.016(2) Uiso 1 1 d . . .
O30 O 0.4483(7) 0.6797(4) 0.6659(4) 0.018(2) Uiso 1 1 d . . .
O1 O 0.8619(7) 0.7375(4) 0.9198(5) 0.019(2) Uiso 1 1 d . . .
O29 O 0.4766(7) 0.6848(4) 0.7993(5) 0.019(2) Uiso 1 1 d . . .
O9 O 0.7263(7) 0.6328(4) 0.6570(4) 0.016(2) Uiso 1 1 d . . .
O35 O 0.5059(7) 0.4387(4) 0.5618(5) 0.023(3) Uiso 1 1 d . . .
O32 O 0.6273(7) 0.4628(4) 0.6839(5) 0.022(2) Uiso 1 1 d . . .
O59 O 0.3407(6) 0.4612(4) 0.7787(4) 0.013(2) Uiso 1 1 d . . .
O69 O 0.1147(6) 0.3855(4) 0.7437(4) 0.014(2) Uiso 1 1 d . . .
O36 O 0.5861(7) 0.4585(4) 0.9608(5) 0.018(2) Uiso 1 1 d . . .
O26 O 0.5935(7) 0.6441(4) 0.7574(4) 0.017(2) Uiso 1 1 d . . .
O53 O 0.1223(7) 0.6164(4) 0.5583(4) 0.018(2) Uiso 1 1 d . . .
O61 O 0.3175(7) 0.4562(4) 0.6652(4) 0.017(2) Uiso 1 1 d . . .
O24 O 0.5223(7) 0.7535(4) 0.6196(5) 0.020(2) Uiso 1 1 d . . .
O46 O 0.4528(7) 0.4049(4) 0.6539(5) 0.018(2) Uiso 1 1 d . . .
O62 O 0.1981(6) 0.4466(4) 0.6996(4) 0.014(2) Uiso 1 1 d . . .
O71 O 0.0931(7) 0.3826(4) 0.6274(4) 0.015(2) Uiso 1 1 d . . .
O12 O 0.7798(7) 0.6436(4) 0.9127(4) 0.017(2) Uiso 1 1 d . . .
O57 O 0.3061(7) 0.4880(4) 0.9412(5) 0.020(2) Uiso 1 1 d . . .
O38 O 0.4654(7) 0.5633(4) 0.7885(4) 0.018(2) Uiso 1 1 d . . .
O45 O 0.4899(7) 0.4127(4) 0.8433(5) 0.018(2) Uiso 1 1 d . . .
O63 O 0.1604(6) 0.4441(4) 0.5682(4) 0.011(2) Uiso 1 1 d . . .
O41 O 0.3043(7) 0.6244(4) 0.7730(4) 0.017(2) Uiso 1 1 d . . .
O54 O 0.1538(7) 0.6059(4) 0.6828(5) 0.018(2) Uiso 1 1 d . . .
O56 O 0.2752(7) 0.5435(4) 0.8320(4) 0.016(2) Uiso 1 1 d . . .
O74 O 0.0316(7) 0.4607(4) 0.7851(5) 0.022(2) Uiso 1 1 d . . .
O37 O 0.3268(7) 0.7189(4) 0.7110(4) 0.016(2) Uiso 1 1 d . . .
O47 O 0.4247(7) 0.3200(4) 0.8529(5) 0.018(2) Uiso 1 1 d . . .
O65 O 0.2722(7) 0.3600(4) 0.7732(4) 0.017(2) Uiso 1 1 d . . .
O51 O 0.2190(7) 0.4668(4) 0.4763(4) 0.017(2) Uiso 1 1 d . . .
O55 O 0.1667(7) 0.6265(4) 0.8032(4) 0.017(2) Uiso 1 1 d . . .
O22 O 0.6217(7) 0.5999(4) 0.5409(5) 0.020(2) Uiso 1 1 d . . .
O64 O 0.2509(7) 0.3548(4) 0.6566(4) 0.015(2) Uiso 1 1 d . . .
O68 O 0.1061(6) 0.5242(4) 0.6133(4) 0.012(2) Uiso 1 1 d . . .
O33 O 0.6639(7) 0.4739(4) 0.8721(5) 0.019(2) Uiso 1 1 d . . .
O52 O 0.2294(7) 0.5323(4) 0.5744(4) 0.015(2) Uiso 1 1 d . . .
O43 O 0.4265(7) 0.5040(4) 0.8936(4) 0.016(2) Uiso 1 1 d . . .
O60 O 0.2660(7) 0.5333(4) 0.7061(4) 0.018(2) Uiso 1 1 d . . .
O39 O 0.4448(7) 0.5593(4) 0.6892(4) 0.016(2) Uiso 1 1 d . . .
O28 O 0.6463(7) 0.5674(4) 0.7179(4) 0.017(2) Uiso 1 1 d . . .
O17 O 0.7664(7) 0.5473(4) 0.9424(4) 0.017(2) Uiso 1 1 d . . .
O40 O 0.5083(7) 0.4948(4) 0.7515(5) 0.020(2) Uiso 1 1 d . . .
O10 O 0.8198(7) 0.5453(4) 0.7469(5) 0.022(2) Uiso 1 1 d . . .
O18 O 0.8290(8) 0.4562(5) 0.9193(5) 0.027(3) Uiso 1 1 d . . .
O66 O 0.2068(7) 0.4547(4) 0.8247(5) 0.022(2) Uiso 1 1 d . . .
O23 O 0.5708(7) 0.6488(4) 0.6266(4) 0.017(2) Uiso 1 1 d . . .
O6 O 0.8184(7) 0.7200(4) 0.7908(5) 0.019(2) Uiso 1 1 d . . .
O58 O 0.3546(6) 0.4104(4) 0.8762(4) 0.014(2) Uiso 1 1 d . . .
O8 O 0.6721(6) 0.7115(4) 0.7011(4) 0.013(2) Uiso 1 1 d . . .
O11 O 0.8432(7) 0.5489(4) 0.8636(5) 0.020(2) Uiso 1 1 d . . .
O31 O 0.5349(7) 0.5495(4) 0.5985(4) 0.015(2) Uiso 1 1 d . . .
O13 O 0.7491(7) 0.6309(4) 0.7847(5) 0.019(2) Uiso 1 1 d . . .
O16 O 0.7172(7) 0.6245(4) 1.0032(5) 0.023(2) Uiso 1 1 d . . .
O20 O 0.7898(7) 0.4462(4) 0.6974(5) 0.023(2) Uiso 1 1 d . . .
O21 O 0.7018(7) 0.5320(4) 0.6356(5) 0.019(2) Uiso 1 1 d . . .
O4 O 0.8965(7) 0.6461(5) 0.8660(5) 0.023(3) Uiso 1 1 d . . .
O50 O 0.2930(6) 0.3963(4) 0.5702(4) 0.013(2) Uiso 1 1 d . . .
O73 O 0.0377(7) 0.4616(4) 0.6684(4) 0.017(2) Uiso 1 1 d . . .
O14 O 0.5764(7) 0.7634(4) 0.8669(5) 0.022(2) Uiso 1 1 d . . .
O72 O -0.0106(7) 0.4518(4) 0.5414(5) 0.018(2) Uiso 1 1 d . . .
O5 O 0.8723(7) 0.6399(4) 0.7481(5) 0.022(2) Uiso 1 1 d . . .
O2 O 0.8137(8) 0.7262(5) 0.6723(5) 0.028(3) Uiso 1 1 d . . .
C1 C 0.4738(10) 0.5386(6) 0.7429(6) 0.015(3) Uiso 1 1 d . . .
O49 O 0.3801(7) 0.3101(5) 0.6300(5) 0.024(3) Uiso 1 1 d . . .
O67 O 0.1305(7) 0.5303(4) 0.7483(4) 0.017(2) Uiso 1 1 d . . .
O3 O 0.9802(7) 0.5692(5) 0.8304(5) 0.024(3) Uiso 1 1 d . . .
O27 O 0.6708(7) 0.5721(4) 0.8308(4) 0.018(2) Uiso 1 1 d . . .
O44 O 0.3668(7) 0.4901(4) 0.5702(4) 0.017(2) Uiso 1 1 d . . .
Na6 Na 0.0156(4) 0.5663(2) 0.6593(2) 0.0169(13) Uani 1 1 d . . .
Na9 Na 0.3560(4) 0.7608(3) 0.6271(3) 0.0248(15) Uani 1 1 d . . .
O103 O 0.6417(7) 0.4640(4) 0.5382(4) 0.015(2) Uiso 1 1 d . . .
Na1 Na 0.9020(4) 0.4449(3) 0.6654(3) 0.0241(15) Uani 1 1 d . . .
Na2 Na 0.7095(5) 0.3837(3) 0.5508(3) 0.0323(17) Uani 1 1 d . . .
Na10 Na 0.4703(6) 0.8538(4) 0.5990(3) 0.053(3) Uani 1 1 d . . .
O104 O 0.7623(8) 0.2999(5) 0.5559(5) 0.032(3) Uiso 1 1 d . . .
O79 O 0.3572(8) 0.8017(5) 0.5375(5) 0.030(3) Uiso 1 1 d . . .
O78 O 0.4477(7) 0.8237(4) 0.6869(5) 0.022(2) Uiso 1 1 d . . .
O105 O 0.8367(9) 0.4219(5) 0.5608(6) 0.039(3) Uiso 1 1 d . . .
O91 O -0.1177(7) 0.5375(4) 0.6502(5) 0.022(2) Uiso 1 1 d . . .
O75 O 0.5490(9) 0.8384(6) 0.5166(7) 0.053(4) Uiso 1 1 d . . .
O101 O 0.6578(9) 0.3656(5) 0.6306(6) 0.035(3) Uiso 1 1 d . . .
O77 O 0.3692(10) 0.9231(6) 0.5841(7) 0.050(4) Uiso 1 1 d . . .
O102 O 0.6093(9) 0.3736(6) 0.4551(6) 0.044(4) Uiso 1 1 d . . .
O76 O 0.5656(13) 0.9225(8) 0.6502(9) 0.074(5) Uiso 1 1 d . . .
Na3 Na 0.5189(6) 0.3421(4) 0.6102(4) 0.059(3) Uani 1 1 d . . .
O106 O 0.9132(10) 0.3595(6) 0.6941(7) 0.051(4) Uiso 1 1 d . . .
O100 O 0.5670(10) 0.2962(6) 0.7064(7) 0.051(4) Uiso 1 1 d . . .
O99 O 0.4894(15) 0.3021(9) 0.5170(10) 0.091(7) Uiso 1 1 d . . .
Na4 Na 0.3018(5) 0.2383(3) 0.5759(3) 0.0361(19) Uani 1 1 d . . .
O82 O 0.2522(7) 0.8228(5) 0.6192(5) 0.025(3) Uiso 1 1 d . . .
O89 O -0.0244(7) 0.6510(4) 0.6818(5) 0.021(2) Uiso 1 1 d . . .
O90 O -0.0486(7) 0.5925(5) 0.5543(5) 0.025(3) Uiso 1 1 d . . .
O81 O 0.2424(7) 0.7101(5) 0.5672(5) 0.025(3) Uiso 1 1 d . . .
Na7 Na -0.0880(4) 0.6805(3) 0.5695(3) 0.0286(16) Uani 1 1 d . . .
O87 O -0.1751(8) 0.7036(5) 0.4594(5) 0.031(3) Uiso 1 1 d . . .
O85 O 0.0233(8) 0.7053(5) 0.5392(5) 0.033(3) Uiso 1 1 d . . .
O70 O 0.1504(7) 0.2911(4) 0.6989(5) 0.021(2) Uiso 1 1 d . . .
O88 O -0.2209(8) 0.6529(5) 0.5558(5) 0.032(3) Uiso 1 1 d . . .
O96 O 0.2528(9) 0.1529(6) 0.5584(6) 0.045(4) Uiso 1 1 d . . .
O95 O 0.2774(8) 0.2287(5) 0.6700(6) 0.034(3) Uiso 1 1 d . . .
O98 O 0.4409(12) 0.1907(7) 0.6233(8) 0.064(5) Uiso 1 1 d . . .
O86 O -0.0768(10) 0.7664(7) 0.6131(8) 0.061(5) Uiso 1 1 d . . .
Na8 Na 0.1383(4) 0.7610(3) 0.5898(3) 0.0262(16) Uani 1 1 d . . .
O84 O 0.1575(7) 0.7123(4) 0.6789(5) 0.022(2) Uiso 1 1 d . . .
Na5 Na 0.1174(6) 0.6105(4) 0.8861(4) 0.058(3) Uani 1 1 d . . .
O83 O 0.0871(9) 0.8020(6) 0.4966(6) 0.043(4) Uiso 1 1 d . . .
Na11 Na -0.0649(8) 0.7604(5) 0.4181(5) 0.085(4) Uani 1 1 d . . .
O94 O -0.1149(8) 0.8586(5) 0.4029(6) 0.035(3) Uiso 1 1 d . . .
O114 O 0.5131(8) 0.5928(5) 0.9932(6) 0.035(3) Uiso 1 1 d . . .
O92 O 0.1549(16) 0.5374(9) 0.9423(11) 0.099(7) Uiso 1 1 d . . .
O110 O 0.7138(10) 0.8179(6) 0.7764(7) 0.048(4) Uiso 1 1 d . . .
O108 O 0.6945(8) 0.3032(5) 0.8836(6) 0.038(3) Uiso 1 1 d . . .
O107 O 0.6150(16) 0.3740(10) 0.7897(11) 0.100(7) Uiso 1 1 d . . .
O113 O 0.0509(9) 0.7406(6) 0.7521(6) 0.044(4) Uiso 1 1 d . . .
O112 O 0.0543(11) 0.6617(7) 0.4364(8) 0.062(5) Uiso 1 1 d . . .
O111 O 0.5251(17) 1.0088(10) 0.3875(11) 0.110(8) Uiso 1 1 d . . .
O93 O 0.1049(18) 0.6077(11) 0.9681(11) 0.150 Uiso 1 1 d . . .
O109 O 0.6937(13) 0.3747(7) 0.9385(10) 0.096(7) Uiso 1 1 d . . .
O80 O 0.450(2) 0.9025(13) 0.4931(15) 0.153(12) Uiso 1 1 d . . .
O97 O 0.3048(19) 0.2536(12) 0.4773(14) 0.138(10) Uiso 1 1 d . . .
O201 O 0.803(2) 0.3328(13) 0.8455(12) 0.150 Uiso 1 1 d . . .
O202 O 0.517(4) 1.004(3) 0.4825(19) 0.150 Uiso 0.54(2) 1 d P A 2
O203 O 0.6791(13) 0.8703(8) 0.5655(12) 0.150 Uiso 0.24(3) 1 d P B 1
O204 O 1.0288(17) 0.3656(12) 0.9133(16) 0.150 Uiso 0.22(3) 1 d P . .

loop_
_atom_site_aniso_label
_atom_site_aniso_U_11
_atom_site_aniso_U_22
_atom_site_aniso_U_33
_atom_site_aniso_U_23
_atom_site_aniso_U_13
_atom_site_aniso_U_12
W1 0.0206(3) 0.0174(3) 0.0077(3) 0.0004(2) 0.0058(2) -0.0006(3)
W2 0.0199(3) 0.0162(3) 0.0070(3) -0.0005(2) 0.0054(2) -0.0015(3)
W3 0.0180(3) 0.0164(3) 0.0054(2) -0.0004(2) 0.0035(2) -0.0007(2)
W4 0.0185(3) 0.0168(3) 0.0062(3) 0.0002(2) 0.0046(2) -0.0019(2)
W5 0.0190(3) 0.0174(3) 0.0051(2) 0.0001(2) 0.0043(2) -0.0004(3)
W6 0.0186(3) 0.0156(3) 0.0061(3) 0.0007(2) 0.0038(2) -0.0011(3)
W7 0.0202(3) 0.0165(3) 0.0074(3) 0.0026(2) 0.0018(2) -0.0009(3)
W8 0.0219(4) 0.0192(3) 0.0072(3) -0.0016(2) 0.0048(2) -0.0037(3)
W9 0.0209(3) 0.0224(3) 0.0061(3) -0.0006(2) 0.0039(2) -0.0044(3)
W10 0.0189(3) 0.0150(3) 0.0058(3) 0.00075(19) 0.0035(2) -0.0005(2)
W11 0.0203(3) 0.0198(3) 0.0042(2) 0.0006(2) 0.0032(2) -0.0021(3)
W12 0.0188(3) 0.0199(3) 0.0127(3) 0.0008(2) 0.0069(2) 0.0003(3)
W13 0.0197(3) 0.0164(3) 0.0098(3) 0.0011(2) 0.0064(2) 0.0002(3)
W14 0.0213(3) 0.0180(3) 0.0076(3) -0.0008(2) 0.0068(2) -0.0018(3)
W15 0.0202(4) 0.0248(4) 0.0145(3) -0.0003(2) 0.0070(2) -0.0027(3)
W16 0.0189(3) 0.0231(4) 0.0120(3) 0.0037(2) 0.0047(2) 0.0000(3)
W17 0.0223(4) 0.0217(4) 0.0110(3) -0.0011(2) 0.0083(2) -0.0040(3)
W18 0.0220(4) 0.0236(4) 0.0087(3) -0.0011(2) 0.0046(2) -0.0055(3)
P2 0.0126(19) 0.0121(18) 0.0024(15) 0.0014(12) 0.0022(13) -0.0025(15)
P1 0.015(2) 0.0118(19) 0.0048(15) 0.0011(12) 0.0035(14) -0.0016(15)
Y2 0.0219(8) 0.0188(8) 0.0068(6) 0.0002(5) 0.0039(5) -0.0020(6)
Y3 0.0196(8) 0.0183(8) 0.0086(6) 0.0001(5) 0.0058(5) -0.0003(6)
Y1 0.0203(8) 0.0193(8) 0.0065(6) -0.0006(5) 0.0046(5) -0.0014(6)
Na6 0.016(3) 0.030(4) 0.004(2) -0.002(2) 0.003(2) 0.003(3)
Na9 0.036(4) 0.020(4) 0.017(3) -0.002(2) 0.009(3) 0.007(3)
Na1 0.021(4) 0.024(4) 0.030(3) -0.005(3) 0.014(3) -0.007(3)
Na2 0.037(4) 0.032(4) 0.022(3) 0.005(3) 0.004(3) 0.000(3)
Na10 0.057(6) 0.085(7) 0.022(4) -0.009(4) 0.019(4) -0.021(5)
Na3 0.049(6) 0.088(8) 0.054(5) 0.024(5) 0.035(5) 0.023(5)
Na4 0.062(6) 0.026(4) 0.023(3) -0.003(3) 0.018(3) -0.009(4)
Na7 0.028(4) 0.036(4) 0.025(3) -0.004(3) 0.013(3) -0.002(3)
Na8 0.030(4) 0.030(4) 0.016(3) 0.004(3) 0.005(3) 0.005(3)
Na5 0.048(6) 0.074(7) 0.050(5) 0.017(5) 0.015(4) -0.005(5)
Na11 0.093(10) 0.094(9) 0.067(7) -0.011(6) 0.028(6) -0.011(7)

loop_
_atom_type_symbol
_atom_type_description
_atom_type_scat_dispersion_real
_atom_type_scat_dispersion_imag
_atom_type_scat_source
C C 0.0033 0.0016 'International Tables Vol C Tables 4.2.6.8 and 6.1.1.4'
Na Na 0.0362 0.0249 'International Tables Vol C Tables 4.2.6.8 and 6.1.1.4'
O O 0.0106 0.0060 'International Tables Vol C Tables 4.2.6.8 and 6.1.1.4'
P P 0.1023 0.0942 'International Tables Vol C Tables 4.2.6.8 and 6.1.1.4'
W W -0.8490 6.8722 'International Tables Vol C Tables 4.2.6.8 and 6.1.1.4'
Y Y -2.7962 3.5667 'International Tables Vol C Tables 4.2.6.8 and 6.1.1.4'
H H 0.0000 0.0000 'International Tables Vol C Tables 4.2.6.8 and 6.1.1.4'

loop_
_exptl_crystal_face_index_h
_exptl_crystal_face_index_k
_exptl_crystal_face_index_l
_exptl_crystal_face_perp_dist
_exptl_oxdiff_crystal_face_indexfrac_h
_exptl_oxdiff_crystal_face_indexfrac_k
_exptl_oxdiff_crystal_face_indexfrac_l
_exptl_oxdiff_crystal_face_x
_exptl_oxdiff_crystal_face_y
_exptl_oxdiff_crystal_face_z
0 0 1 0.1090 0.0002 -0.0001 0.5002 -0.0042 -0.0029 0.0155
0 0 -1 0.1090 -0.0002 0.0001 -0.5002 0.0042 0.0029 -0.0155
0 1 0 0.0200 0.0004 1.0005 -0.0001 0.0263 -0.0035 0.0064
0 -1 0 0.0200 -0.0004 -1.0005 0.0001 -0.0263 0.0035 -0.0064
1 0 0 0.0220 1.0006 -0.0010 -0.0008 -0.0075 -0.0428 0.0071
-1 0 0 0.0220 -1.0006 0.0010 0.0008 0.0075 0.0428 -0.0071

loop_
_geom_angle_atom_site_label_1
_geom_angle_atom_site_label_2
_geom_angle_atom_site_label_3
_geom_angle
_geom_angle_site_symmetry_1
_geom_angle_site_symmetry_3
O25 W1 O26 73.3(4) . .
O25 W1 O8 84.5(4) . .
O25 W1 Na9 79.5(3) . .
O30 W1 O25 92.1(5) . .
O30 W1 O26 81.2(4) . .
O30 W1 O23 93.9(5) . .
O30 W1 O8 160.8(4) . .
O30 W1 Na9 47.1(4) . .
O26 W1 Na9 119.8(3) . .
O24 W1 O25 98.9(5) . .
O24 W1 O30 100.5(5) . .
O24 W1 O26 172.1(4) . .
O24 W1 O23 102.2(5) . .
O24 W1 O8 98.7(5) . .
O24 W1 Na9 58.4(4) . .
O23 W1 O25 156.7(4) . .
O23 W1 O26 85.4(4) . .
O23 W1 O8 82.5(4) . .
O23 W1 Na9 120.4(3) . .
O8 W1 O26 79.8(4) . .
O8 W1 Na9 149.0(3) . .
O41 W2 O54 93.6(5) . .
O41 W2 O56 93.1(5) . .
O41 W2 O60 81.6(4) . .
O41 W2 O67 162.5(5) . .
O41 W2 Na6 137.1(3) . .
O54 W2 O60 73.5(4) . .
O54 W2 O67 83.3(4) . .
O54 W2 Na6 43.7(3) . .
O56 W2 O54 156.4(5) . .
O56 W2 O60 85.1(4) . .
O56 W2 O67 83.5(4) . .
O56 W2 Na6 127.5(3) . .
O55 W2 O41 101.3(5) . .
O55 W2 O54 99.6(5) . .
O55 W2 O56 101.3(5) . .
O55 W2 O60 172.7(4) . .
O55 W2 O67 96.2(5) . .
O55 W2 Na6 85.4(4) . .
O60 W2 Na6 88.0(3) . .
O67 W2 O60 81.0(4) . .
O67 W2 Na6 44.1(3) . .
O62 W3 Na6 89.8(3) . .
O71 W3 O62 71.8(4) . .
O71 W3 O73 84.6(4) . .
O71 W3 Na6 134.8(3) . .
O63 W3 O62 83.9(4) . .
O63 W3 O71 88.3(4) . .
O63 W3 O73 157.3(4) . .
O63 W3 Na6 131.5(3) . .
O68 W3 O62 83.3(4) . .
O68 W3 O71 155.1(4) . .
O68 W3 O63 90.4(4) . .
O68 W3 O73 87.1(4) . .
O68 W3 Na6 41.1(3) . .
O73 W3 O62 73.4(4) . .
O73 W3 Na6 50.3(3) . .
O72 W3 O62 170.0(4) . .
O72 W3 O71 100.6(5) . .
O72 W3 O63 102.6(5) . .
O72 W3 O68 104.0(5) . .
O72 W3 O73 99.9(5) . .
O72 W3 Na6 91.4(4) . .
O69 W4 O62 72.7(4) . .
O69 W4 Na6 135.1(3) . .
O69 W4 Na1 83.9(3) . 1_455
O62 W4 Na6 90.0(3) . .
O62 W4 Na1 112.4(3) . 1_455
O74 W4 O69 98.8(5) . .
O74 W4 O62 167.9(4) . .
O74 W4 O66 104.4(5) . .
O74 W4 O73 97.4(5) . .
O74 W4 O67 103.6(5) . .
O74 W4 Na6 90.2(4) . .
O74 W4 Na1 57.1(4) . 1_455
O66 W4 O69 88.6(5) . .
O66 W4 O62 84.5(4) . .
O66 W4 O73 158.1(5) . .
O66 W4 O67 90.4(5) . .
O66 W4 Na6 131.6(4) . .
O66 W4 Na1 158.3(4) . 1_455
O73 W4 O69 85.1(4) . .
O73 W4 O62 73.6(4) . .
O73 W4 Na6 50.0(3) . .
O73 W4 Na1 41.3(3) . 1_455
O67 W4 O69 157.1(5) . .
O67 W4 O62 84.4(4) . .
O67 W4 O73 87.3(4) . .
O67 W4 Na6 41.2(3) . .
O67 W4 Na1 104.3(3) . 1_455
Na1 W4 Na6 64.59(15) 1_455 .
O63 W5 O61 80.6(4) . .
O51 W5 O61 173.4(4) . .
O51 W5 O63 96.1(5) . .
O51 W5 O52 101.5(5) . .
O51 W5 O50 100.0(4) . .
O51 W5 O44 101.5(5) . .
O52 W5 O61 83.8(4) . .
O52 W5 O63 82.9(4) . .
O52 W5 O50 155.9(4) . .
O50 W5 O61 74.1(4) . .
O50 W5 O63 84.2(4) . .
O44 W5 O61 82.0(4) . .
O44 W5 O63 162.2(4) . .
O44 W5 O52 91.1(5) . .
O44 W5 O50 95.1(5) . .
O69 W6 O62 73.7(4) . .
O69 W6 O71 84.8(4) . .
O71 W6 O62 72.8(4) . .
O65 W6 O69 88.2(4) . .
O65 W6 O62 83.3(4) . .
O65 W6 O71 156.1(5) . .
O65 W6 O64 89.2(5) . .
O64 W6 O69 157.9(4) . .
O64 W6 O62 84.2(4) . .
O64 W6 O71 88.7(4) . .
O70 W6 O69 99.6(5) . .
O70 W6 O62 171.2(5) . .
O70 W6 O71 101.4(5) . .
O70 W6 O65 102.3(5) . .
O70 W6 O64 102.4(5) . .
O48 W7 O59 85.9(4) . .
O48 W7 O65 82.4(4) . .
O48 W7 O58 155.5(4) . .
O45 W7 O48 93.0(5) . .
O45 W7 O59 81.7(4) . .
O45 W7 O65 161.8(5) . .
O45 W7 O58 94.0(5) . .
O47 W7 O48 102.0(5) . .
O47 W7 O59 171.3(4) . .
O47 W7 O45 101.3(5) . .
O47 W7 O65 97.0(5) . .
O47 W7 O58 99.5(5) . .
O65 W7 O59 80.4(4) . .
O58 W7 O59 72.0(4) . .
O58 W7 O65 83.7(4) . .
O15 W8 O7 82.0(5) . .
O15 W8 O25 156.1(5) . .
O15 W8 O26 84.1(4) . .
O7 W8 O26 80.6(4) . .
O25 W8 O7 84.0(4) . .
O25 W8 O26 74.5(4) . .
O29 W8 O15 93.3(5) . .
O29 W8 O7 162.8(5) . .
O29 W8 O25 94.4(5) . .
O29 W8 O26 82.5(4) . .
O14 W8 O15 101.2(5) . .
O14 W8 O7 93.9(5) . .
O14 W8 O25 99.0(5) . .
O14 W8 O29 103.3(5) . .
O14 W8 O26 171.8(5) . .
O34 W9 O15 94.3(5) . .
O34 W9 O12 163.6(4) . .
O34 W9 O17 94.1(5) . .
O34 W9 O27 83.2(4) . .
O15 W9 O12 82.4(5) . .
O15 W9 O17 156.6(4) . .
O15 W9 O27 84.6(4) . .
O12 W9 O27 80.5(4) . .
O17 W9 O12 83.3(5) . .
O17 W9 O27 74.8(4) . .
O16 W9 O34 102.2(5) . .
O16 W9 O15 100.7(5) . .
O16 W9 O12 94.2(5) . .
O16 W9 O17 98.7(5) . .
O16 W9 O27 172.0(5) . .
O42 W10 O54 91.3(4) . .
O42 W10 O68 162.1(4) . .
O42 W10 O52 95.5(5) . .
O42 W10 O60 81.9(4) . .
O42 W10 Na6 134.4(3) . .
O53 W10 O42 100.6(5) . .
O53 W10 O54 97.7(5) . .
O53 W10 O68 96.8(5) . .
O53 W10 O52 102.4(5) . .
O53 W10 O60 171.1(5) . .
O53 W10 Na6 84.2(4) . .
O54 W10 O68 82.2(4) . .
O54 W10 O60 73.6(4) . .
O54 W10 Na6 43.5(3) . .
O68 W10 O60 80.2(4) . .
O68 W10 Na6 43.4(3) . .
O52 W10 O54 157.1(4) . .
O52 W10 O68 84.8(4) . .
O52 W10 O60 85.7(4) . .
O52 W10 Na6 128.0(3) . .
O60 W10 Na6 88.0(3) . .
O57 W11 O59 173.5(4) . .
O57 W11 O56 100.2(5) . .
O57 W11 O43 102.0(5) . .
O57 W11 O66 94.3(5) . .
O57 W11 O58 102.0(5) . .
O56 W11 O59 84.3(4) . .
O56 W11 O66 81.2(5) . .
O43 W11 O59 82.3(4) . .
O43 W11 O56 93.3(5) . .
O43 W11 O66 163.5(4) . .
O43 W11 O58 94.0(5) . .
O66 W11 O59 81.7(4) . .
O58 W11 O59 72.6(4) . .
O58 W11 O56 154.6(4) . .
O58 W11 O66 85.0(4) . .
O19 W12 O28 86.8(4) . .
O19 W12 O10 83.8(5) . .
O19 W12 O21 158.2(5) . .
O32 W12 O19 93.1(5) . .
O32 W12 O28 82.2(4) . .
O32 W12 O10 162.7(5) . .
O32 W12 O21 92.0(5) . .
O10 W12 O28 80.6(4) . .
O20 W12 O19 101.5(5) . .
O20 W12 O32 101.8(5) . .
O20 W12 O28 170.5(5) . .
O20 W12 O10 95.6(5) . .
O20 W12 O21 98.2(5) . .
O21 W12 O28 72.9(4) . .
O21 W12 O10 85.1(4) . .
O48 W13 O61 85.7(4) . .
O48 W13 O64 83.0(4) . .
O48 W13 O50 156.5(4) . .
O48 W13 Na3 108.0(4) . .
O61 W13 Na3 125.5(3) . .
O46 W13 O48 93.4(5) . .
O46 W13 O61 82.1(4) . .
O46 W13 O64 162.5(5) . .
O46 W13 O50 93.8(4) . .
O46 W13 Na3 45.7(4) . .
O64 W13 O61 80.6(4) . .
O64 W13 Na3 151.5(4) . .
O50 W13 O61 73.2(4) . .
O50 W13 O64 83.4(4) . .
O50 W13 Na3 92.9(3) . .
O49 W13 O48 103.0(5) . .
O49 W13 O61 170.6(4) . .
O49 W13 O46 100.8(5) . .
O49 W13 O64 96.7(5) . .
O49 W13 O50 97.5(5) . .
O49 W13 Na3 55.6(5) . .
O9 W14 O28 81.1(4) . .
O22 W14 O9 96.7(5) . .
O22 W14 O28 172.5(5) . .
O22 W14 O23 100.9(5) . .
O22 W14 O31 100.8(5) . .
O22 W14 O21 99.1(5) . .
O23 W14 O9 81.6(4) . .
O23 W14 O28 85.9(4) . .
O23 W14 O21 157.1(4) . .
O31 W14 O9 162.4(4) . .
O31 W14 O28 81.9(4) . .
O31 W14 O23 92.9(5) . .
O31 W14 O21 94.2(5) . .
O21 W14 O9 85.2(4) . .
O21 W14 O28 73.6(4) . .
O10 W15 O11 89.0(5) . .
O10 W15 O13 83.0(4) . .
O10 W15 O4 156.0(5) . .
O10 W15 O5 86.7(5) . .
O11 W15 O13 84.7(4) . .
O11 W15 O4 89.5(5) . .
O11 W15 O5 157.0(5) . .
O4 W15 O13 73.0(4) . .
O4 W15 O5 85.4(5) . .
O5 W15 O13 72.4(4) . .
O3 W15 O10 104.7(5) . .
O3 W15 O11 103.1(5) . .
O3 W15 O13 169.0(5) . .
O3 W15 O4 99.1(5) . .
O3 W15 O5 99.9(5) . .
O19 W16 O17 157.2(5) . .
O19 W16 O11 82.1(5) . .
O19 W16 O27 86.3(4) . .
O33 W16 O19 93.1(5) . .
O33 W16 O17 93.7(5) . .
O33 W16 O11 161.2(5) . .
O33 W16 O27 80.9(4) . .
O17 W16 O11 84.5(5) . .
O17 W16 O27 73.4(4) . .
O18 W16 O19 102.3(5) . .
O18 W16 O33 101.5(6) . .
O18 W16 O17 97.6(5) . .
O18 W16 O11 97.3(5) . .
O18 W16 O27 170.8(5) . .
O11 W16 O27 80.7(4) . .
O9 W17 O6 157.8(5) . .
O9 W17 O8 88.7(5) . .
O9 W17 O13 84.4(4) . .
O9 W17 O5 88.2(5) . .
O6 W17 O13 73.5(4) . .
O6 W17 O5 86.0(5) . .
O8 W17 O6 88.2(4) . .
O8 W17 O13 83.2(4) . .
O8 W17 O5 156.4(5) . .
O5 W17 O13 73.2(4) . .
O2 W17 O9 103.5(5) . .
O2 W17 O6 98.6(5) . .
O2 W17 O8 102.8(5) . .
O2 W17 O13 170.0(5) . .
O2 W17 O5 100.6(5) . .
O7 W18 O6 87.5(5) . .
O7 W18 O13 83.4(4) . .
O7 W18 O4 156.1(5) . .
O1 W18 O7 101.9(5) . .
O1 W18 O12 102.4(5) . .
O1 W18 O6 101.3(5) . .
O1 W18 O13 171.6(5) . .
O1 W18 O4 101.7(5) . .
O12 W18 O7 90.7(5) . .
O12 W18 O6 156.1(4) . .
O12 W18 O13 83.9(4) . .
O12 W18 O4 88.0(5) . .
O6 W18 O13 72.1(4) . .
O4 W18 O6 84.2(5) . .
O4 W18 O13 72.7(4) . .
O59 P2 O62 106.7(6) . .
O61 P2 O59 111.8(6) . .
O61 P2 O62 107.5(6) . .
O61 P2 O60 111.5(6) . .
O60 P2 O59 110.9(6) . .
O60 P2 O62 108.1(6) . .
O26 P1 O13 108.7(6) . .
O28 P1 O26 110.0(6) . .
O28 P1 O13 106.9(6) . .
O28 P1 O27 111.2(6) . .
O27 P1 O26 112.2(6) . .
O27 P1 O13 107.6(6) . .
O34 Y2 O36 77.3(4) . .
O34 Y2 O38 83.5(4) . .
O34 Y2 O45 154.1(4) . .
O34 Y2 O43 91.8(4) . .
O34 Y2 O40 120.1(4) . .
O34 Y2 C1 102.8(4) . .
O36 Y2 O38 153.3(4) . .
O36 Y2 O40 152.1(4) . .
O36 Y2 C1 178.7(4) . .
O38 Y2 O40 54.6(4) . .
O38 Y2 C1 27.7(4) . .
O45 Y2 O36 76.8(4) . .
O45 Y2 O38 121.5(4) . .
O45 Y2 O40 83.3(4) . .
O45 Y2 C1 103.0(4) . .
O33 Y2 O34 80.6(4) . .
O33 Y2 O36 77.0(4) . .
O33 Y2 O38 118.2(4) . .
O33 Y2 O45 91.8(4) . .
O33 Y2 O43 153.6(4) . .
O33 Y2 O40 84.3(4) . .
O33 Y2 C1 101.8(4) . .
O43 Y2 O36 76.7(4) . .
O43 Y2 O38 85.7(4) . .
O43 Y2 O45 84.0(4) . .
O43 Y2 O40 120.8(4) . .
O43 Y2 C1 104.6(4) . .
O40 Y2 C1 26.9(4) . .
O35 Y3 O39 153.4(4) . .
O35 Y3 O40 151.8(4) . .
O35 Y3 C1 178.6(4) . .
O35 Y3 Na3 43.8(3) . .
O32 Y3 O35 77.4(4) . .
O32 Y3 O39 119.9(4) . .
O32 Y3 O40 84.4(4) . .
O32 Y3 C1 102.6(4) . .
O32 Y3 Na3 68.8(3) . .
O46 Y3 O35 73.5(4) . .
O46 Y3 O32 90.8(4) . .
O46 Y3 O39 122.6(4) . .
O46 Y3 O40 85.5(4) . .
O46 Y3 O31 153.3(4) . .
O46 Y3 C1 105.1(4) . .
O46 Y3 Na3 35.0(3) . .
O39 Y3 C1 27.7(4) . .
O39 Y3 Na3 157.4(3) . .
O40 Y3 O39 54.8(4) . .
O40 Y3 C1 27.1(4) . .
O40 Y3 Na3 109.3(3) . .
O31 Y3 O35 79.9(4) . .
O31 Y3 O32 84.6(4) . .
O31 Y3 O39 81.8(4) . .
O31 Y3 O40 119.9(4) . .
O31 Y3 C1 101.6(4) . .
O31 Y3 Na3 120.6(3) . .
C1 Y3 Na3 134.8(3) . .
O44 Y3 O35 75.1(4) . .
O44 Y3 O32 152.5(4) . .
O44 Y3 O46 83.1(4) . .
O44 Y3 O39 85.4(4) . .
O44 Y3 O40 121.6(4) . .
O44 Y3 O31 89.0(4) . .
O44 Y3 C1 104.9(4) . .
O44 Y3 Na3 92.1(3) . .
O42 Y1 O30 90.2(4) . .
O42 Y1 O29 152.1(4) . .
O42 Y1 O38 120.1(4) . .
O42 Y1 O41 81.8(4) . .
O42 Y1 O37 78.9(4) . .
O42 Y1 O39 84.0(4) . .
O42 Y1 C1 102.8(4) . .
O42 Y1 Na9 74.4(3) . .
O30 Y1 O38 122.9(4) . .
O30 Y1 O41 152.4(4) . .
O30 Y1 O37 75.0(4) . .
O30 Y1 O39 85.9(4) . .
O30 Y1 C1 105.4(4) . .
O30 Y1 Na9 39.5(3) . .
O29 Y1 O30 83.2(4) . .
O29 Y1 O38 85.6(4) . .
O29 Y1 O41 91.7(4) . .
O29 Y1 O37 73.2(4) . .
O29 Y1 O39 122.2(4) . .
O29 Y1 C1 105.1(4) . .
O29 Y1 Na9 83.5(3) . .
O38 Y1 O37 150.9(3) . .
O38 Y1 C1 27.6(4) . .
O38 Y1 Na9 160.4(3) . .
O41 Y1 O38 83.5(4) . .
O41 Y1 O37 77.5(4) . .
O41 Y1 O39 119.1(4) . .
O41 Y1 C1 102.2(4) . .
O41 Y1 Na9 113.1(3) . .
O37 Y1 C1 178.2(4) . .
O37 Y1 Na9 37.3(3) . .
O39 Y1 O38 54.9(3) . .
O39 Y1 O37 154.2(3) . .
O39 Y1 C1 27.3(4) . .
O39 Y1 Na9 119.1(3) . .
C1 Y1 Na9 143.5(3) . .
W9 O34 Y2 138.9(6) . .
W13 O48 W7 155.6(6) . .
W10 O42 Y1 140.7(5) . .
W8 O15 W9 158.3(6) . .
W12 O19 W16 154.0(7) . .
W18 O7 W8 149.5(6) . .
W8 O25 W1 121.2(5) . .
W1 O30 Y1 137.1(5) . .
W1 O30 Na9 101.8(5) . .
Y1 O30 Na9 107.1(5) . .
W8 O29 Y1 137.3(6) . .
W17 O9 W14 149.2(6) . .
Y3 O35 Na3 98.6(4) . .
W12 O32 Y3 138.3(6) . .
W11 O59 W7 90.3(3) . .
P2 O59 W7 127.5(6) . .
P2 O59 W11 128.4(6) . .
W6 O69 W4 122.1(5) . .
W8 O26 W1 90.0(4) . .
P1 O26 W1 127.9(6) . .
P1 O26 W8 127.2(6) . .
W13 O61 W5 89.3(3) . .
P2 O61 W5 129.0(6) . .
P2 O61 W13 128.5(6) . .
W1 O24 Na9 91.7(5) . .
W1 O24 Na10 145.1(6) . .
Na10 O24 Na9 71.6(4) . .
W13 O46 Y3 138.2(6) . .
W13 O46 Na3 102.1(5) . .
Y3 O46 Na3 113.0(5) . .
W4 O62 W3 90.4(4) . .
W6 O62 W3 91.0(3) . .
W6 O62 W4 91.5(4) . .
P2 O62 W3 123.0(5) . .
P2 O62 W4 125.0(5) . .
P2 O62 W6 125.7(6) . .
W3 O71 W6 124.4(5) . .
W18 O12 W9 148.1(6) . .
Y2 O38 Y1 174.4(5) . .
C1 O38 Y2 92.5(9) . .
C1 O38 Y1 93.0(8) . .
W7 O45 Y2 137.9(6) . .
W3 O63 W5 150.1(5) . .
W2 O41 Y1 139.7(5) . .
W2 O54 W10 120.7(6) . .
W2 O54 Na6 103.6(5) . .
W10 O54 Na6 103.3(4) . .
W2 O56 W11 158.0(6) . .
W4 O74 Na1 93.0(4) . 1_455
Y1 O37 Na9 105.6(4) . .
W7 O47 Na8 132.2(6) . 2_546
W6 O65 W7 149.1(6) . .
W2 O55 Na5 131.2(6) . .
W6 O64 W13 149.5(6) . .
W3 O68 W10 147.2(6) . .
W3 O68 Na6 109.0(5) . .
W10 O68 Na6 102.6(4) . .
W16 O33 Y2 141.9(6) . .
W10 O52 W5 156.0(6) . .
W11 O43 Y2 137.9(5) . .
W10 O60 W2 91.0(4) . .
P2 O60 W2 127.9(6) . .
P2 O60 W10 127.9(6) . .
Y1 O39 Y3 175.3(5) . .
C1 O39 Y3 90.8(9) . .
C1 O39 Y1 93.8(9) . .
W14 O28 W12 89.8(3) . .
P1 O28 W12 127.3(6) . .
P1 O28 W14 128.8(6) . .
W9 O17 W16 120.3(5) . .
Y3 O40 Y2 174.4(5) . .
C1 O40 Y2 92.6(8) . .
C1 O40 Y3 93.0(8) . .
W15 O10 W12 149.0(7) . .
W4 O66 W11 148.7(6) . .
W14 O23 W1 155.7(6) . .
W17 O6 W18 122.8(6) . .
W11 O58 W7 123.9(5) . .
W17 O8 W1 151.1(6) . .
W15 O11 W16 150.1(6) . .
W14 O31 Y3 138.2(5) . .
W15 O13 W18 91.0(4) . .
W17 O13 W15 91.9(4) . .
W17 O13 W18 91.6(4) . .
P1 O13 W15 125.0(6) . .
P1 O13 W17 124.9(6) . .
P1 O13 W18 122.6(6) . .
W12 O20 Na1 135.9(6) . .
W14 O21 W12 122.9(6) . .
W15 O4 W18 123.2(6) . .
W5 O50 W13 121.8(5) . .
W3 O73 W4 122.6(6) . .
W3 O73 Na6 97.0(4) . .
W3 O73 Na1 128.6(5) . 1_455
W4 O73 Na6 96.8(4) . .
W4 O73 Na1 105.5(5) . 1_455
Na1 O73 Na6 94.0(4) 1_455 .
W17 O5 W15 122.4(6) . .
Y2 C1 Y1 119.2(5) . .
Y3 C1 Y2 120.4(5) . .
Y3 C1 Y1 120.4(5) . .
O38 C1 Y2 59.8(7) . .
O38 C1 Y3 179.8(11) . .
O38 C1 Y1 59.4(7) . .
O39 C1 Y2 178.0(11) . .
O39 C1 Y3 61.5(7) . .
O39 C1 Y1 58.9(7) . .
O39 C1 O38 118.3(13) . .
O40 C1 Y2 60.5(7) . .
O40 C1 Y3 59.9(7) . .
O40 C1 Y1 178.7(12) . .
O40 C1 O38 120.3(13) . .
O40 C1 O39 121.4(13) . .
W13 O49 Na3 93.0(5) . .
W13 O49 Na4 137.6(7) . .
Na4 O49 Na3 120.7(5) . .
W2 O67 Na6 101.9(5) . .
W4 O67 W2 147.3(6) . .
W4 O67 Na6 108.7(5) . .
W15 O3 Na5 134.5(7) . 1_655
W9 O27 W16 89.9(3) . .
P1 O27 W9 128.4(6) . .
P1 O27 W16 129.0(6) . .
W5 O44 Y3 137.6(5) . .
W2 Na6 W3 91.68(14) . .
W2 Na6 W4 63.81(10) . .
W2 Na6 W10 58.16(10) . .
W2 Na6 Na7 115.8(2) . .
W3 Na6 W4 57.50(10) . .
W3 Na6 Na7 127.20(17) . .
W4 Na6 Na7 175.1(2) . .
W10 Na6 W3 63.72(10) . .
W10 Na6 W4 91.24(14) . .
W10 Na6 Na7 92.50(18) . .
O54 Na6 W2 32.7(2) . .
O54 Na6 W3 90.6(3) . .
O54 Na6 W4 90.2(3) . .
O54 Na6 W10 33.2(3) . .
O54 Na6 O73 107.4(4) . .
O54 Na6 Na7 91.2(3) . .
O68 Na6 W2 76.5(3) . .
O68 Na6 W3 29.9(2) . .
O68 Na6 W4 73.6(3) . .
O68 Na6 W10 34.0(3) . .
O68 Na6 O54 64.0(4) . .
O68 Na6 O73 60.0(4) . .
O68 Na6 O67 75.9(4) . .
O68 Na6 Na7 111.2(3) . .
O73 Na6 W2 91.3(3) . .
O73 Na6 W3 32.7(2) . .
O73 Na6 W4 33.2(2) . .
O73 Na6 W10 90.7(3) . .
O73 Na6 Na7 149.8(3) . .
O67 Na6 W2 34.1(3) . .
O67 Na6 W3 74.5(3) . .
O67 Na6 W4 30.1(3) . .
O67 Na6 W10 76.8(3) . .
O67 Na6 O54 63.7(4) . .
O67 Na6 O73 60.9(4) . .
O67 Na6 Na7 148.6(4) . .
O91 Na6 W2 141.8(3) . .
O91 Na6 W3 98.0(3) . .
O91 Na6 W4 90.8(3) . .
O91 Na6 W10 156.3(3) . .
O91 Na6 O54 170.4(5) . .
O91 Na6 O68 125.4(4) . .
O91 Na6 O73 78.2(4) . .
O91 Na6 O67 114.4(4) . .
O91 Na6 O89 87.6(4) . .
O91 Na6 O90 85.9(4) . .
O91 Na6 Na7 87.1(3) . .
O89 Na6 W2 89.4(3) . .
O89 Na6 W3 169.3(3) . .
O89 Na6 W4 131.9(3) . .
O89 Na6 W10 108.3(3) . .
O89 Na6 O54 84.6(4) . .
O89 Na6 O68 141.1(5) . .
O89 Na6 O73 157.9(4) . .
O89 Na6 O67 111.5(4) . .
O89 Na6 Na7 43.7(3) . .
O90 Na6 W2 131.6(4) . .
O90 Na6 W3 86.9(3) . .
O90 Na6 W4 143.4(4) . .
O90 Na6 W10 78.5(3) . .
O90 Na6 O54 98.9(4) . .
O90 Na6 O68 78.9(4) . .
O90 Na6 O73 111.1(4) . .
O90 Na6 O67 153.9(5) . .
O90 Na6 O89 84.4(4) . .
O90 Na6 Na7 40.8(3) . .
W1 Na9 Y1 61.78(11) . .
W1 Na9 Na8 154.3(2) . .
O30 Na9 W1 31.1(3) . .
O30 Na9 Y1 33.5(3) . .
O30 Na9 O24 58.8(4) . .
O30 Na9 Na10 108.8(4) . .
O30 Na9 Na8 123.3(4) . .
O24 Na9 W1 30.0(2) . .
O24 Na9 Y1 91.3(3) . .
O24 Na9 Na10 51.2(3) . .
O24 Na9 Na8 163.2(3) . .
O37 Na9 W1 91.6(3) . .
O37 Na9 Y1 37.1(3) . .
O37 Na9 O30 69.1(4) . .
O37 Na9 O24 120.8(4) . .
O37 Na9 Na10 142.2(4) . .
O37 Na9 Na8 71.5(3) . .
Na10 Na9 W1 77.8(2) . .
Na10 Na9 Y1 137.5(3) . .
Na10 Na9 Na8 127.3(3) . .
O79 Na9 W1 98.0(4) . .
O79 Na9 Y1 147.2(4) . .
O79 Na9 O30 118.0(5) . .
O79 Na9 O24 69.3(4) . .
O79 Na9 O37 169.4(5) . .
O79 Na9 Na10 45.4(4) . .
O79 Na9 O82 83.1(5) . .
O79 Na9 Na8 98.0(4) . .
O78 Na9 W1 75.3(3) . .
O78 Na9 Y1 107.9(3) . .
O78 Na9 O30 99.3(4) . .
O78 Na9 O24 67.7(4) . .
O78 Na9 O37 97.2(4) . .
O78 Na9 Na10 45.1(3) . .
O78 Na9 O79 89.4(5) . .
O78 Na9 O82 84.3(5) . .
O78 Na9 O81 167.9(5) . .
O78 Na9 Na8 124.8(4) . .
O82 Na9 W1 159.5(4) . .
O82 Na9 Y1 125.1(4) . .
O82 Na9 O30 158.4(5) . .
O82 Na9 O24 140.1(5) . .
O82 Na9 O37 89.3(4) . .
O82 Na9 Na10 89.0(4) . .
O82 Na9 Na8 43.3(3) . .
O81 Na9 W1 116.7(4) . .
O81 Na9 Y1 78.5(3) . .
O81 Na9 O30 91.5(4) . .
O81 Na9 O24 123.2(4) . .
O81 Na9 O37 81.7(4) . .
O81 Na9 Na10 135.5(4) . .
O81 Na9 O79 90.1(5) . .
O81 Na9 O82 83.7(5) . .
O81 Na9 Na8 43.4(3) . .
Na8 Na9 Y1 94.5(2) . .
W4 Na1 Na6 59.03(13) 1_655 1_655
W4 Na1 Na2 158.4(2) 1_655 .
O74 Na1 W4 29.9(2) 1_655 1_655
O74 Na1 Na6 71.8(3) 1_655 1_655
O74 Na1 Na2 155.7(3) 1_655 .
O20 Na1 W4 127.2(3) . 1_655
O20 Na1 O74 97.3(4) . 1_655
O20 Na1 O73 157.9(5) . 1_655
O20 Na1 Na6 120.9(4) . 1_655
O20 Na1 Na2 67.1(3) . .
O20 Na1 O105 101.5(5) . .
O20 Na1 O91 86.8(5) . 1_655
O73 Na1 W4 33.2(3) 1_655 1_655
O73 Na1 O74 62.6(4) 1_655 1_655
O73 Na1 Na6 46.9(3) 1_655 1_655
O73 Na1 Na2 135.0(4) 1_655 .
O73 Na1 O91 84.8(4) 1_655 1_655
Na6 Na1 Na2 131.8(2) 1_655 .
O105 Na1 W4 131.0(4) . 1_655
O105 Na1 O74 160.1(5) . 1_655
O105 Na1 O73 99.7(5) . 1_655
O105 Na1 Na6 103.3(4) . 1_655
O105 Na1 Na2 36.7(4) . .
O105 Na1 O91 96.4(5) . 1_655
O91 Na1 W4 92.1(3) 1_655 1_655
O91 Na1 O74 91.0(4) 1_655 1_655
O91 Na1 Na6 38.0(3) 1_655 1_655
O91 Na1 Na2 105.8(4) 1_655 .
O106 Na1 W4 88.5(4) . 1_655
O106 Na1 O74 84.4(5) . 1_655
O106 Na1 O20 84.8(5) . .
O106 Na1 O73 101.0(6) . 1_655
O106 Na1 Na6 146.3(5) . 1_655
O106 Na1 Na2 76.0(4) . .
O106 Na1 O105 90.9(6) . .
O106 Na1 O91 169.8(6) . 1_655
O103 Na2 Na1 89.1(3) . .
O103 Na2 O101 87.6(5) . .
O103 Na2 Na3 81.5(4) . .
Na1 Na2 Na3 118.2(2) . .
O104 Na2 O103 173.4(5) . .
O104 Na2 Na1 97.4(4) . .
O104 Na2 O105 93.0(5) . .
O104 Na2 O101 91.7(5) . .
O104 Na2 Na3 94.9(4) . .
O105 Na2 O103 92.5(5) . .
O105 Na2 Na1 36.9(4) . .
O105 Na2 O101 127.7(5) . .
O105 Na2 Na3 154.9(4) . .
O101 Na2 Na1 90.9(4) . .
O101 Na2 Na3 28.3(4) . .
O102 Na2 O103 79.4(5) . .
O102 Na2 Na1 153.7(5) . .
O102 Na2 O104 94.9(5) . .
O102 Na2 O105 119.4(6) . .
O102 Na2 O101 112.0(6) . .
O102 Na2 Na3 83.6(5) . .
O24 Na10 Na9 57.2(3) . .
O24 Na10 O75 76.7(5) . .
O79 Na10 O24 73.2(5) . .
O79 Na10 Na9 45.0(3) . .
O79 Na10 O75 90.2(5) . .
O79 Na10 O77 86.8(6) . .
O79 Na10 O76 167.2(8) . .
O79 Na10 O80 85.0(8) . .
O78 Na10 O24 71.5(4) . .
O78 Na10 Na9 44.7(3) . .
O78 Na10 O79 88.6(5) . .
O78 Na10 O75 147.1(6) . .
O78 Na10 O77 91.6(6) . .
O78 Na10 O76 96.6(6) . .
O78 Na10 O80 162.1(9) . .
O75 Na10 Na9 120.9(5) . .
O77 Na10 O24 153.8(6) . .
O77 Na10 Na9 96.6(5) . .
O77 Na10 O75 121.1(6) . .
O77 Na10 O80 71.4(9) . .
O76 Na10 O24 119.5(6) . .
O76 Na10 Na9 141.3(5) . .
O76 Na10 O75 91.6(6) . .
O76 Na10 O77 81.4(7) . .
O76 Na10 O80 86.6(9) . .
O80 Na10 O24 122.0(8) . .
O80 Na10 Na9 129.7(8) . .
O80 Na10 O75 49.8(8) . .
Na9 O79 Na10 89.6(5) . .
Na9 O78 Na10 90.2(5) . .
Na2 O105 Na1 106.4(6) . .
Na6 O91 Na1 102.7(5) . 1_455
Na3 O101 Na2 122.8(6) . .
W13 Na3 Y3 62.75(17) . .
W13 Na3 Na2 151.8(3) . .
Y3 Na3 Na2 89.7(2) . .
O35 Na3 W13 87.9(4) . .
O35 Na3 Y3 37.5(3) . .
O35 Na3 O49 113.9(5) . .
O35 Na3 Na2 65.0(3) . .
O46 Na3 W13 32.2(3) . .
O46 Na3 Y3 32.0(3) . .
O46 Na3 O35 65.0(4) . .
O46 Na3 O49 63.4(4) . .
O46 Na3 Na2 121.4(5) . .
O49 Na3 W13 31.4(3) . .
O49 Na3 Y3 94.1(4) . .
O49 Na3 Na2 170.8(4) . .
O101 Na3 W13 140.8(5) . .
O101 Na3 Y3 84.4(5) . .
O101 Na3 O35 76.5(5) . .
O101 Na3 O46 110.2(6) . .
O101 Na3 O49 159.9(5) . .
O101 Na3 Na2 28.9(3) . .
O101 Na3 O100 87.9(6) . .
O100 Na3 W13 82.8(5) . .
O100 Na3 Y3 107.7(5) . .
O100 Na3 O35 142.2(6) . .
O100 Na3 O46 89.6(5) . .
O100 Na3 O49 73.4(5) . .
O100 Na3 Na2 113.4(5) . .
O99 Na3 W13 117.6(7) . .
O99 Na3 Y3 129.2(7) . .
O99 Na3 O35 93.7(7) . .
O99 Na3 O46 136.9(7) . .
O99 Na3 O49 97.1(7) . .
O99 Na3 Na2 74.1(6) . .
O99 Na3 O101 99.3(7) . .
O99 Na3 O100 123.0(8) . .
O49 Na4 O87 87.9(5) . 3_566
O49 Na4 O95 81.5(5) . .
O49 Na4 O98 83.5(6) . .
O49 Na4 Na5 120.0(4) . 2_546
O49 Na4 Na11 110.6(4) . 3_566
O87 Na4 O98 171.2(6) 3_566 .
O87 Na4 Na5 147.5(4) 3_566 2_546
O87 Na4 Na11 42.3(4) 3_566 3_566
O96 Na4 O49 158.3(5) . .
O96 Na4 O87 106.9(6) . 3_566
O96 Na4 O95 83.6(5) . .
O96 Na4 O98 80.9(6) . .
O96 Na4 Na5 41.8(4) . 2_546
O96 Na4 Na11 73.6(5) . 3_566
O96 Na4 O97 97.2(9) . .
O95 Na4 O87 86.4(5) . 3_566
O95 Na4 O98 90.5(6) . .
O95 Na4 Na5 82.0(4) . 2_546
O95 Na4 Na11 57.3(4) . 3_566
O98 Na4 Na5 39.5(5) . 2_546
O98 Na4 Na11 140.4(5) . 3_566
Na5 Na4 Na11 107.4(3) 2_546 3_566
O97 Na4 O49 100.0(9) . .
O97 Na4 O87 84.8(8) . 3_566
O97 Na4 O95 171.0(9) . .
O97 Na4 O98 98.4(9) . .
O97 Na4 Na5 104.5(8) . 2_546
O97 Na4 Na11 114.2(8) . 3_566
Na9 O82 Na8 95.0(5) . .
Na6 O89 Na7 95.6(4) . .
Na6 O90 Na7 99.5(5) . .
Na9 O81 Na8 95.2(5) . .
O89 Na7 Na6 40.7(3) . .
O90 Na7 Na6 39.7(3) . .
O90 Na7 O89 80.4(4) . .
O90 Na7 O87 99.6(4) . .
O87 Na7 Na6 138.7(4) . .
O87 Na7 O89 169.7(5) . .
O85 Na7 Na6 96.3(4) . .
O85 Na7 O89 107.3(5) . .
O85 Na7 O90 84.8(5) . .
O85 Na7 O87 82.9(5) . .
O85 Na7 O86 85.9(6) . .
O88 Na7 Na6 94.6(4) . .
O88 Na7 O89 94.5(5) . .
O88 Na7 O90 90.4(5) . .
O88 Na7 O87 75.2(5) . .
O88 Na7 O85 156.4(5) . .
O88 Na7 O86 105.2(6) . .
O86 Na7 Na6 123.4(4) . .
O86 Na7 O89 84.6(5) . .
O86 Na7 O90 159.1(6) . .
O86 Na7 O87 97.8(5) . .
Na4 O87 Na11 100.9(5) 3_566 .
Na7 O87 Na4 126.3(6) . 3_566
Na7 O87 Na11 104.2(5) . .
Na7 O85 Na8 129.4(6) . .
W6 O70 Na11 120.1(5) . 3_566
Na4 O96 Na5 97.6(6) . 2_546
Na5 O98 Na4 94.9(7) 2_546 .
O47 Na8 Na9 119.9(3) 2_556 .
O82 Na8 O47 85.1(4) . 2_556
O82 Na8 Na9 41.8(3) . .
O82 Na8 O81 80.3(5) . .
O81 Na8 O47 159.6(5) . 2_556
O81 Na8 Na9 41.4(3) . .
O85 Na8 O47 100.6(5) . 2_556
O85 Na8 Na9 137.5(4) . .
O85 Na8 O82 167.8(5) . .
O85 Na8 O81 96.5(5) . .
O84 Na8 O47 78.6(4) . 2_556
O84 Na8 Na9 89.6(4) . .
O84 Na8 O82 105.6(4) . .
O84 Na8 O81 91.6(4) . .
O84 Na8 O85 86.2(5) . .
O83 Na8 O47 97.6(5) . 2_556
O83 Na8 Na9 103.8(5) . .
O83 Na8 O82 87.2(5) . .
O83 Na8 O81 95.9(5) . .
O83 Na8 O85 81.4(5) . .
O83 Na8 O84 166.1(6) . .
O55 Na5 O3 101.8(5) . 1_455
O55 Na5 Na4 79.6(4) . 2_556
O3 Na5 Na4 137.5(5) 1_455 2_556
O96 Na5 O55 79.6(5) 2_556 .
O96 Na5 O3 177.6(7) 2_556 1_455
O96 Na5 Na4 40.7(4) 2_556 2_556
O98 Na5 O55 92.3(6) 2_556 .
O98 Na5 O3 92.2(6) 2_556 1_455
O98 Na5 Na4 45.6(5) 2_556 2_556
O98 Na5 O96 85.8(7) 2_556 2_556
O92 Na5 O55 120.0(8) . .
O92 Na5 O3 87.6(8) . 1_455
O92 Na5 Na4 129.1(7) . 2_556
O92 Na5 O96 93.4(8) . 2_556
O92 Na5 O98 147.1(9) . 2_556
O93 Na5 O55 164.3(11) . .
O93 Na5 O3 93.8(10) . 1_455
O93 Na5 Na4 88.1(9) . 2_556
O93 Na5 O96 84.8(10) . 2_556
O93 Na5 O98 85.7(10) . 2_556
O93 Na5 O92 61.6(10) . .
Na8 O83 Na11 112.6(6) . .
O87 Na11 Na4 36.8(3) . 3_566
O87 Na11 O70 84.8(5) . 3_566
O70 Na11 Na4 82.5(4) 3_566 3_566
O83 Na11 Na4 132.3(5) . 3_566
O83 Na11 O87 124.0(6) . .
O83 Na11 O70 145.1(6) . 3_566
O94 Na11 Na4 73.8(4) . 3_566
O94 Na11 O87 108.2(6) . .
O94 Na11 O70 106.6(5) . 3_566
O94 Na11 O83 84.3(5) . .

loop_
_geom_bond_atom_site_label_1
_geom_bond_atom_site_label_2
_geom_bond_distance
_geom_bond_site_symmetry_2
W1 O25 1.942(10) .
W1 O30 1.834(11) .
W1 O26 2.407(10) .
W1 O24 1.736(11) .
W1 O23 1.901(11) .
W1 O8 1.969(10) .
W1 Na9 3.474(7) .
W2 O41 1.804(11) .
W2 O54 1.935(10) .
W2 O56 1.867(10) .
W2 O55 1.724(11) .
W2 O60 2.394(11) .
W2 O67 1.995(11) .
W2 Na6 3.483(6) .
W3 O62 2.423(10) .
W3 O71 1.927(10) .
W3 O63 1.878(10) .
W3 O68 1.868(10) .
W3 O73 1.930(11) .
W3 O72 1.708(10) .
W3 Na6 3.543(6) .
W4 O69 1.963(10) .
W4 O62 2.391(11) .
W4 O74 1.725(12) .
W4 O66 1.861(11) .
W4 O73 1.963(10) .
W4 O67 1.884(11) .
W4 Na6 3.558(6) .
W4 Na1 3.456(7) 1_455
W5 O61 2.396(10) .
W5 O63 1.977(10) .
W5 O51 1.733(10) .
W5 O52 1.895(10) .
W5 O50 1.900(10) .
W5 O44 1.826(11) .
W6 O69 1.934(10) .
W6 O62 2.370(10) .
W6 O71 1.939(10) .
W6 O65 1.862(10) .
W6 O64 1.871(11) .
W6 O70 1.763(11) .
W7 O48 1.909(10) .
W7 O59 2.391(10) .
W7 O45 1.789(11) .
W7 O47 1.712(11) .
W7 O65 2.034(11) .
W7 O58 1.940(10) .
W8 O15 1.886(10) .
W8 O7 2.020(11) .
W8 O25 1.929(10) .
W8 O29 1.780(11) .
W8 O26 2.365(10) .
W8 O14 1.747(11) .
W9 O34 1.801(11) .
W9 O15 1.901(11) .
W9 O12 2.032(11) .
W9 O17 1.923(11) .
W9 O16 1.726(11) .
W9 O27 2.335(10) .
W10 O42 1.809(10) .
W10 O53 1.707(10) .
W10 O54 1.971(11) .
W10 O68 2.008(10) .
W10 O52 1.885(10) .
W10 O60 2.364(10) .
W10 Na6 3.501(6) .
W11 O59 2.390(10) .
W11 O57 1.743(11) .
W11 O56 1.916(10) .
W11 O43 1.779(11) .
W11 O66 2.031(11) .
W11 O58 1.901(10) .
W12 O19 1.884(10) .
W12 O32 1.803(12) .
W12 O28 2.421(11) .
W12 O10 2.019(11) .
W12 O20 1.742(12) .
W12 O21 1.940(10) .
W13 O48 1.886(9) .
W13 O61 2.395(11) .
W13 O46 1.810(11) .
W13 O64 1.993(11) .
W13 O50 1.952(9) .
W13 O49 1.733(12) .
W13 Na3 3.319(9) .
W14 O9 2.015(11) .
W14 O22 1.708(10) .
W14 O28 2.400(10) .
W14 O23 1.896(11) .
W14 O31 1.801(11) .
W14 O21 1.932(11) .
W15 O10 1.849(11) .
W15 O11 1.877(11) .
W15 O13 2.385(11) .
W15 O4 1.932(11) .
W15 O5 1.964(11) .
W15 O3 1.706(12) .
W16 O19 1.914(10) .
W16 O33 1.781(11) .
W16 O17 1.930(10) .
W16 O18 1.705(12) .
W16 O11 2.007(12) .
W16 O27 2.392(11) .
W17 O9 1.870(10) .
W17 O6 1.918(10) .
W17 O8 1.875(10) .
W17 O13 2.368(11) .
W17 O5 1.935(12) .
W17 O2 1.707(12) .
W18 O7 1.857(11) .
W18 O1 1.738(11) .
W18 O12 1.852(11) .
W18 O6 1.968(10) .
W18 O13 2.390(11) .
W18 O4 1.939(12) .
P2 O59 1.551(10) .
P2 O61 1.518(11) .
P2 O62 1.578(11) .
P2 O60 1.533(12) .
P1 O26 1.543(11) .
P1 O28 1.519(11) .
P1 O13 1.602(12) .
P1 O27 1.539(11) .
Y2 O34 2.260(10) .
Y2 O36 2.386(10) .
Y2 O38 2.416(10) .
Y2 O45 2.270(11) .
Y2 O33 2.259(11) .
Y2 O43 2.261(11) .
Y2 O40 2.433(10) .
Y2 C1 2.793(14) .
Y3 O35 2.402(11) .
Y3 O32 2.271(12) .
Y3 O46 2.244(11) .
Y3 O39 2.439(11) .
Y3 O40 2.404(10) .
Y3 O31 2.257(11) .
Y3 C1 2.775(14) .
Y3 O44 2.231(10) .
Y3 Na3 3.898(11) .
Y1 O42 2.227(10) .
Y1 O30 2.255(11) .
Y1 O29 2.238(11) .
Y1 O38 2.417(10) .
Y1 O41 2.259(11) .
Y1 O37 2.450(11) .
Y1 O39 2.404(11) .
Y1 C1 2.803(15) .
Y1 Na9 3.910(7) .
O30 Na9 2.599(13) .
O35 Na3 2.730(15) .
O24 Na9 2.960(13) .
O24 Na10 2.741(16) .
O46 Na3 2.428(15) .
O38 C1 1.300(17) .
O54 Na6 2.475(13) .
O74 Na1 2.904(12) 1_455
O37 Na9 2.458(12) .
O47 Na8 2.536(13) 2_546
O55 Na5 2.430(14) .
O68 Na6 2.464(12) .
O39 C1 1.288(17) .
O40 C1 1.266(18) .
O20 Na1 2.331(14) .
O73 Na6 2.745(13) .
O73 Na1 2.366(13) 1_455
O49 Na3 2.743(16) .
O49 Na4 2.378(14) .
O67 Na6 2.474(12) .
O3 Na5 2.494(15) 1_655
Na6 O91 2.365(13) .
Na6 O89 2.423(13) .
Na6 O90 2.394(12) .
Na6 Na7 3.696(9) .
Na9 Na10 3.339(12) .
Na9 O79 2.360(14) .
Na9 O78 2.348(13) .
Na9 O82 2.372(14) .
Na9 O81 2.354(14) .
Na9 Na8 3.546(10) .
O103 Na2 2.359(13) .
Na1 W4 3.456(7) 1_655
Na1 O74 2.904(12) 1_655
Na1 O73 2.366(13) 1_655
Na1 Na6 3.748(9) 1_655
Na1 Na2 3.777(10) .
Na1 O105 2.365(15) .
Na1 O91 2.435(13) 1_655
Na1 O106 2.307(18) .
Na2 O104 2.348(15) .
Na2 O105 2.352(17) .
Na2 O101 2.399(15) .
Na2 O102 2.289(16) .
Na2 Na3 4.175(12) .
Na10 O79 2.379(15) .
Na10 O78 2.364(14) .
Na10 O75 2.776(18) .
Na10 O77 2.45(2) .
Na10 O76 2.43(2) .
Na10 O80 2.69(3) .
O91 Na1 2.435(13) 1_455
O101 Na3 2.357(17) .
Na3 O100 2.408(18) .
Na3 O99 2.30(2) .
Na4 O87 2.538(15) 3_566
Na4 O96 2.358(17) .
Na4 O95 2.406(14) .
Na4 O98 2.57(2) .
Na4 Na5 3.587(13) 2_546
Na4 Na11 4.163(16) 3_566
Na4 O97 2.36(3) .
O82 Na8 2.439(14) .
O89 Na7 2.564(12) .
O90 Na7 2.450(14) .
O81 Na8 2.448(14) .
Na7 O87 2.533(14) .
Na7 O85 2.379(15) .
Na7 O88 2.320(15) .
Na7 O86 2.432(19) .
O87 Na4 2.538(15) 3_566
O87 Na11 2.853(19) .
O85 Na8 2.394(15) .
O70 Na11 2.915(15) 3_566
O96 Na5 2.410(18) 2_546
O98 Na5 2.29(2) 2_546
Na8 O47 2.536(13) 2_556
Na8 O84 2.358(12) .
Na8 O83 2.292(15) .
Na5 O3 2.494(15) 1_455
Na5 Na4 3.587(13) 2_556
Na5 O96 2.410(18) 2_556
Na5 O98 2.29(2) 2_556
Na5 O92 2.26(3) .
Na5 O93 2.01(3) .
O83 Na11 2.814(19) .
Na11 Na4 4.163(16) 3_566
Na11 O70 2.915(15) 3_566
Na11 O94 2.676(19) .
O202 O202 1.19(8) 3_676

loop_
_geom_torsion_atom_site_label_1
_geom_torsion_atom_site_label_2
_geom_torsion_atom_site_label_3
_geom_torsion_atom_site_label_4
_geom_torsion
_geom_torsion_site_symmetry_1
_geom_torsion_site_symmetry_4
Y2 O38 C1 Y1 178.9(6) . .
Y2 O38 C1 O39 179.2(12) . .
Y2 O38 C1 O40 0.4(15) . .
Y2 O40 C1 Y3 179.5(6) . .
Y2 O40 C1 O38 -0.4(15) . .
Y2 O40 C1 O39 -179.2(13) . .
Y3 O39 C1 Y1 -179.8(6) . .
Y3 O39 C1 O38 179.9(13) . .
Y3 O39 C1 O40 -1.3(15) . .
Y3 O40 C1 Y2 -179.5(6) . .
Y3 O40 C1 O38 -179.9(13) . .
Y3 O40 C1 O39 1.3(15) . .
Y1 O38 C1 Y2 -178.9(6) . .
Y1 O38 C1 O39 0.3(14) . .
Y1 O38 C1 O40 -178.5(13) . .
Y1 O39 C1 Y3 179.8(6) . .
Y1 O39 C1 O38 -0.3(14) . .
Y1 O39 C1 O40 178.5(14) . .
O48 W7 O45 Y2 104.5(8) . .
O48 W7 O47 Na8 -128.5(7) . 2_546
O48 W13 O46 Y3 -100.8(8) . .
O48 W13 O46 Na3 112.0(5) . .
O48 W13 O49 Na3 -103.0(4) . .
O48 W13 O49 Na4 112.3(9) . .
O42 W10 O52 W5 121.6(15) . .
O15 W8 O29 Y1 -99.7(8) . .
O15 W9 O34 Y2 100.3(8) . .
O19 W12 O32 Y3 104.0(9) . .
O19 W12 O20 Na1 -121.5(8) . .
O19 W16 O33 Y2 -103.6(9) . .
O7 W8 O15 W9 -44.2(17) . .
O7 W8 O29 Y1 -26(2) . .
O7 W18 O12 W9 20.4(11) . .
O25 W1 O30 Y1 -58.2(8) . .
O25 W1 O30 Na9 73.6(4) . .
O25 W1 O24 Na9 -71.8(4) . .
O25 W1 O24 Na10 -12.5(11) . .
O25 W8 O15 W9 10(3) . .
O25 W8 O29 Y1 57.7(9) . .
O30 W1 O24 Na9 22.0(4) . .
O30 W1 O24 Na10 81.3(11) . .
O1 W18 O7 W8 -122.6(11) . .
O1 W18 O12 W9 122.7(11) . .
O29 W8 O15 W9 119.1(17) . .
O9 W14 O23 W1 -49.1(15) . .
O9 W14 O31 Y3 -37(2) . .
O9 W17 O8 W1 18.3(11) . .
O32 W12 O19 W16 -115.8(15) . .
O32 W12 O20 Na1 142.9(8) . .
O59 W7 O45 Y2 19.1(7) . .
O59 W11 O43 Y2 -17.1(7) . .
O59 P2 O61 W5 -178.3(6) . .
O59 P2 O61 W13 53.2(9) . .
O59 P2 O62 W3 179.0(6) . .
O59 P2 O62 W4 61.4(8) . .
O59 P2 O62 W6 -61.5(7) . .
O59 P2 O60 W2 -53.3(9) . .
O59 P2 O60 W10 177.3(7) . .
O69 W4 O74 Na1 -76.7(4) . 1_455
O69 W4 O66 W11 130.9(12) . .
O69 W4 O67 W2 -65.0(16) . .
O69 W4 O67 Na6 93.3(11) . .
O69 W6 O65 W7 -135.6(12) . .
O69 W6 O64 W13 59.8(18) . .
O69 W6 O70 Na11 117.8(6) . 3_566
O26 W1 O30 Y1 14.5(8) . .
O26 W1 O30 Na9 146.3(4) . .
O26 W8 O15 W9 37.0(17) . .
O26 W8 O29 Y1 -16.0(8) . .
O26 P1 O28 W12 -178.4(7) . .
O26 P1 O28 W14 54.3(9) . .
O26 P1 O13 W15 179.5(6) . .
O26 P1 O13 W17 -57.9(8) . .
O26 P1 O13 W18 61.2(7) . .
O26 P1 O27 W9 -53.1(9) . .
O26 P1 O27 W16 177.0(6) . .
O53 W10 O42 Y1 157.6(8) . .
O53 W10 O52 W5 -136.3(14) . .
O61 W5 O52 W10 -40.2(15) . .
O61 W5 O50 W13 -11.9(5) . .
O61 W5 O44 Y3 17.5(8) . .
O61 W13 O48 W7 34.9(15) . .
O61 W13 O46 Y3 -15.6(7) . .
O61 W13 O46 Na3 -162.8(5) . .
O61 P2 O59 W7 -52.8(9) . .
O61 P2 O59 W11 179.1(6) . .
O61 P2 O62 W3 -60.9(8) . .
O61 P2 O62 W4 -178.5(6) . .
O61 P2 O62 W6 58.6(7) . .
O61 P2 O60 W2 -178.6(6) . .
O61 P2 O60 W10 52.0(9) . .
O24 W1 O30 Y1 -157.6(8) . .
O24 W1 O30 Na9 -25.8(5) . .
O46 W13 O48 W7 116.7(15) . .
O46 W13 O49 Na3 -7.0(5) . .
O46 W13 O49 Na4 -151.6(8) . .
O62 W3 O63 W5 -61.3(10) . .
O62 W3 O68 W10 65.8(9) . .
O62 W3 O68 Na6 -97.4(4) . .
O62 W4 O74 Na1 -32(2) . 1_455
O62 W4 O66 W11 58.2(12) . .
O62 W4 O67 W2 -62.0(11) . .
O62 W4 O67 Na6 96.3(5) . .
O62 W6 O65 W7 -61.8(12) . .
O62 W6 O64 W13 59.6(11) . .
O62 P2 O59 W7 64.5(8) . .
O62 P2 O59 W11 -63.6(8) . .
O62 P2 O61 W5 64.9(9) . .
O62 P2 O61 W13 -63.6(8) . .
O62 P2 O60 W2 63.4(8) . .
O62 P2 O60 W10 -66.0(8) . .
O71 W3 O63 W5 -133.2(11) . .
O71 W3 O68 W10 68.8(15) . .
O71 W3 O68 Na6 -94.4(11) . .
O71 W6 O65 W7 -62.7(18) . .
O71 W6 O64 W13 132.5(12) . .
O71 W6 O70 Na11 31.2(7) . 3_566
O12 W9 O34 Y2 22(2) . .
O12 W18 O7 W8 -19.7(11) . .
O57 W11 O43 Y2 157.9(8) . .
O45 W7 O47 Na8 136.0(7) . 2_546
O63 W3 O68 W10 -18.0(9) . .
O63 W3 O68 Na6 178.8(4) . .
O63 W5 O52 W10 41.1(14) . .
O63 W5 O50 W13 -93.8(6) . .
O63 W5 O44 Y3 31(2) . .
O41 W2 O56 W11 -117.1(17) . .
O41 W2 O55 Na5 -128.1(7) . .
O54 W2 O41 Y1 -53.7(9) . .
O54 W2 O56 W11 -11(3) . .
O54 W2 O55 Na5 136.2(7) . .
O54 W10 O42 Y1 59.5(9) . .
O54 W10 O52 W5 15(2) . .
O56 W2 O41 Y1 103.6(9) . .
O56 W2 O55 Na5 -32.6(8) . .
O56 W11 O43 Y2 -100.9(8) . .
O74 W4 O66 W11 -130.3(12) . .
O74 W4 O67 W2 127.3(11) . .
O74 W4 O67 Na6 -74.4(6) . .
O47 W7 O45 Y2 -152.7(8) . .
O65 W6 O64 W13 -23.7(12) . .
O65 W6 O70 Na11 -152.0(6) . 3_566
O65 W7 O45 Y2 29.9(19) . .
O65 W7 O47 Na8 -44.8(7) . 2_546
O51 W5 O52 W10 135.9(14) . .
O51 W5 O50 W13 171.0(6) . .
O51 W5 O44 Y3 -156.9(8) . .
O55 W2 O41 Y1 -154.3(8) . .
O55 W2 O56 W11 140.7(17) . .
O22 W14 O23 W1 -144.3(15) . .
O22 W14 O31 Y3 150.3(8) . .
O64 W6 O65 W7 22.4(12) . .
O64 W6 O70 Na11 -60.0(7) . 3_566
O64 W13 O48 W7 -46.1(15) . .
O64 W13 O46 Y3 -23.2(19) . .
O64 W13 O46 Na3 -170.5(12) . .
O64 W13 O49 Na3 172.6(4) . .
O64 W13 O49 Na4 28.0(9) . .
O68 W3 O63 W5 21.9(11) . .
O68 W10 O42 Y1 -9(2) . .
O68 W10 O52 W5 -40.5(15) . .
O52 W5 O50 W13 -36.0(14) . .
O52 W5 O44 Y3 101.1(8) . .
O52 W10 O42 Y1 -98.6(9) . .
O60 W2 O41 Y1 19.0(8) . .
O60 W2 O56 W11 -35.8(17) . .
O60 W10 O42 Y1 -13.7(8) . .
O60 W10 O52 W5 40.1(15) . .
O60 P2 O59 W7 -177.9(7) . .
O60 P2 O59 W11 54.0(9) . .
O60 P2 O61 W5 -53.5(9) . .
O60 P2 O61 W13 178.0(6) . .
O60 P2 O62 W3 59.6(8) . .
O60 P2 O62 W4 -58.1(7) . .
O60 P2 O62 W6 179.0(6) . .
O28 W12 O19 W16 -33.8(15) . .
O28 W12 O32 Y3 17.6(8) . .
O28 W14 O23 W1 32.5(15) . .
O28 W14 O31 Y3 -22.6(8) . .
O28 P1 O26 W1 -55.6(9) . .
O28 P1 O26 W8 178.2(7) . .
O28 P1 O13 W15 -61.7(8) . .
O28 P1 O13 W17 60.9(8) . .
O28 P1 O13 W18 180.0(6) . .
O28 P1 O27 W9 -176.7(7) . .
O28 P1 O27 W16 53.3(9) . .
O17 W9 O34 Y2 -57.9(8) . .
O17 W16 O33 Y2 54.7(9) . .
O10 W12 O19 W16 47.1(15) . .
O10 W12 O32 Y3 25(2) . .
O10 W12 O20 Na1 -36.8(8) . .
O10 W15 O11 W16 -24.3(13) . .
O10 W15 O3 Na5 159.3(8) . 1_655
O18 W16 O33 Y2 153.2(9) . .
O66 W4 O74 Na1 -167.6(4) . 1_455
O66 W4 O67 W2 22.4(11) . .
O66 W4 O67 Na6 -179.3(5) . .
O66 W11 O43 Y2 -31(2) . .
O23 W1 O30 Y1 99.2(8) . .
O23 W1 O30 Na9 -129.0(4) . .
O23 W1 O24 Na9 118.4(4) . .
O23 W1 O24 Na10 177.7(10) . .
O23 W14 O31 Y3 -108.0(8) . .
O6 W17 O9 W14 57.7(19) . .
O6 W17 O8 W1 -139.8(11) . .
O6 W18 O7 W8 136.4(11) . .
O6 W18 O12 W9 -65.0(18) . .
O58 W7 O45 Y2 -52.1(8) . .
O58 W7 O47 Na8 39.9(8) . 2_546
O58 W11 O43 Y2 54.7(8) . .
O8 W1 O30 Y1 21.0(19) . .
O8 W1 O30 Na9 152.8(11) . .
O8 W1 O24 Na9 -157.5(4) . .
O8 W1 O24 Na10 -98.2(10) . .
O8 W17 O9 W14 -24.2(11) . .
O11 W15 O10 W12 20.6(13) . .
O11 W15 O3 Na5 -108.3(8) . 1_655
O11 W16 O33 Y2 -29(2) . .
O31 W14 O23 W1 114.1(16) . .
O13 W15 O10 W12 -64.2(12) . .
O13 W15 O11 W16 58.8(13) . .
O13 W15 O3 Na5 26(3) . 1_655
O13 W17 O9 W14 59.1(11) . .
O13 W17 O8 W1 -66.2(11) . .
O13 W18 O7 W8 64.1(11) . .
O13 W18 O12 W9 -62.9(11) . .
O13 P1 O26 W1 61.1(8) . .
O13 P1 O26 W8 -65.0(8) . .
O13 P1 O28 W12 63.7(8) . .
O13 P1 O28 W14 -63.6(9) . .
O13 P1 O27 W9 66.5(9) . .
O13 P1 O27 W16 -63.4(9) . .
O16 W9 O34 Y2 -157.8(8) . .
O20 W12 O19 W16 141.5(15) . .
O20 W12 O32 Y3 -153.6(8) . .
O21 W12 O19 W16 -13(3) . .
O21 W12 O32 Y3 -54.8(9) . .
O21 W12 O20 Na1 49.1(9) . .
O21 W14 O23 W1 6(2) . .
O21 W14 O31 Y3 50.2(8) . .
O4 W15 O10 W12 -66.1(18) . .
O4 W15 O11 W16 131.7(13) . .
O4 W15 O3 Na5 -16.6(9) . 1_655
O4 W18 O7 W8 66.9(17) . .
O4 W18 O12 W9 -135.8(11) . .
O50 W5 O52 W10 -17(2) . .
O50 W5 O44 Y3 -55.6(8) . .
O50 W13 O48 W7 9(2) . .
O50 W13 O46 Y3 56.9(8) . .
O50 W13 O46 Na3 -90.4(5) . .
O50 W13 O49 Na3 88.4(4) . .
O50 W13 O49 Na4 -56.2(9) . .
O73 W3 O63 W5 -61.5(17) . .
O73 W3 O68 W10 139.4(10) . .
O73 W3 O68 Na6 -23.8(5) . .
O73 W4 O74 Na1 9.4(5) . 1_455
O73 W4 O66 W11 58(2) . .
O73 W4 O67 W2 -135.7(11) . .
O73 W4 O67 Na6 22.5(5) . .
O14 W8 O15 W9 -136.6(17) . .
O14 W8 O29 Y1 158.0(8) . .
O72 W3 O63 W5 126.3(10) . .
O72 W3 O68 W10 -121.1(9) . .
O72 W3 O68 Na6 75.7(5) . .
O5 W15 O10 W12 -136.9(13) . .
O5 W15 O11 W16 55(2) . .
O5 W15 O3 Na5 70.2(9) . 1_655
O5 W17 O9 W14 132.4(11) . .
O5 W17 O8 W1 -64.0(17) . .
O2 W17 O9 W14 -127.1(11) . .
O2 W17 O8 W1 121.9(11) . .
O49 W13 O48 W7 -141.4(14) . .
O49 W13 O46 Y3 155.3(8) . .
O49 W13 O46 Na3 8.0(6) . .
O67 W2 O41 Y1 26(2) . .
O67 W2 O56 W11 45.7(17) . .
O67 W2 O55 Na5 52.0(8) . .
O67 W4 O74 Na1 98.5(4) . 1_455
O67 W4 O66 W11 -26.2(13) . .
O3 W15 O10 W12 123.8(12) . .
O3 W15 O11 W16 -129.1(13) . .
O27 W9 O34 Y2 16.3(8) . .
O27 W16 O33 Y2 -17.8(8) . .
O27 P1 O26 W1 -179.9(6) . .
O27 P1 O26 W8 53.9(9) . .
O27 P1 O28 W12 -53.5(9) . .
O27 P1 O28 W14 179.2(7) . .
O27 P1 O13 W15 57.8(8) . .
O27 P1 O13 W17 -179.6(6) . .
O27 P1 O13 W18 -60.5(8) . .
O44 W5 O52 W10 -122.1(15) . .
O44 W5 O50 W13 68.4(6) . .
Na6 W2 O41 Y1 -58.8(11) . .
Na6 W2 O56 W11 47.8(19) . .
Na6 W2 O55 Na5 94.7(7) . .
Na6 W3 O63 W5 23.0(12) . .
Na6 W3 O68 W10 163.2(12) . .
Na6 W4 O74 Na1 59.1(3) . 1_455
Na6 W4 O66 W11 -26.8(15) . .
Na6 W4 O67 W2 -158.3(14) . .
Na6 W10 O42 Y1 65.4(10) . .
Na6 W10 O52 W5 -44.0(16) . .
Na9 W1 O30 Y1 -131.8(10) . .
Na9 W1 O24 Na10 59.3(9) . .
Na1 W4 O66 W11 -159.5(6) 1_455 .
Na1 W4 O67 W2 -173.7(10) 1_455 .
Na1 W4 O67 Na6 -15.4(5) 1_455 .
Na3 W13 O48 W7 160.9(14) . .
Na3 W13 O46 Y3 147.2(10) . .
Na3 W13 O49 Na4 -144.6(10) . .
O70 W6 O65 W7 125.0(12) . .
O70 W6 O64 W13 -126.2(11) . .
